data_2105469
loop_
_publ_author_name
'Dshemuchadse, Julia'
'Bigler, Sandro'
'Simonov, Arkadiy'
'Weber, Thomas'
'Steurer, Walter'

_publ_section_title
;
 A new complex intermetallic phase in the system Al--Cu--Ta with familiar
 clusters and packing principles
;
_journal_coeditor_code SN5123
_journal_issue 3
_journal_name_full 'Acta Crystallographica Section B'
_journal_page_first 238
_journal_page_last 248
_journal_paper_doi 10.1107/S2052519213012761
_journal_volume 69
_journal_year 2013
_chemical_formula_sum 'Al220.86 Cu13.7 Ta150'
_chemical_formula_weight 33971.80
_space_group_IT_number 194
_symmetry_cell_setting hexagonal
_symmetry_space_group_name_Hall '-P 6c 2c'
_symmetry_space_group_name_H-M 'P 63/m m c'
_atom_sites_solution_hydrogens notdet
_atom_sites_solution_primary direct
_atom_sites_solution_secondary difmap
_audit_creation_method SHELXL-97
_cell_angle_alpha 90.00
_cell_angle_beta 90.00
_cell_angle_gamma 120.00
_cell_formula_units_Z 1
_cell_length_a 13.5120(18)
_cell_length_b 13.5120(18)
_cell_length_c 39.022(5)
_cell_measurement_temperature 293(2)
_cell_volume 6169.9(14)
_computing_cell_refinement 'XDS (Kabsch, 1993)'
_computing_data_reduction 'XDS (Kabsch, 1993)'
_computing_molecular_graphics 'CrystalMaker (R)'
_computing_structure_refinement 'SHELXL-97 (Sheldrick, 1997)'
_computing_structure_solution 'SUPERFLIP (Palatinus & Chapuis, 2007)'
_diffrn_ambient_temperature 293(2)
_diffrn_measured_fraction_theta_full 0.997
_diffrn_measured_fraction_theta_max 0.997
_diffrn_measurement_device_type 'MAR300 image plate'
_diffrn_measurement_method \f-scan
_diffrn_radiation_monochromator 'quartz (101)'
_diffrn_radiation_source 'rotating-anode X-ray tube'
_diffrn_radiation_type MoK\a1
_diffrn_radiation_wavelength 0.70926
_diffrn_reflns_av_R_equivalents 0.0719
_diffrn_reflns_av_sigmaI/netI 0.0199
_diffrn_reflns_limit_h_max 17
_diffrn_reflns_limit_h_min -17
_diffrn_reflns_limit_k_max 17
_diffrn_reflns_limit_k_min -17
_diffrn_reflns_limit_l_max 49
_diffrn_reflns_limit_l_min -49
_diffrn_reflns_number 86727
_diffrn_reflns_theta_full 27.05
_diffrn_reflns_theta_max 27.05
_diffrn_reflns_theta_min 1.74
_exptl_absorpt_coefficient_mu 68.097
_exptl_absorpt_correction_T_max 0.2345
_exptl_absorpt_correction_T_min 0.1319
_exptl_absorpt_correction_type multi-scan
_exptl_absorpt_process_details 'XDS (Kabsch, 1993)'
_exptl_crystal_colour 'metallic grey'
_exptl_crystal_density_diffrn 9.143
_exptl_crystal_density_method 'not measured'
_exptl_crystal_description irregular
_exptl_crystal_F_000 14218
_exptl_crystal_size_max 0.05
_exptl_crystal_size_mid 0.04
_exptl_crystal_size_min 0.03
_refine_diff_density_max 3.331
_refine_diff_density_min -2.738
_refine_ls_extinction_coef 0.000048(2)
_refine_ls_extinction_expression Fc^*^=kFc[1+0.001xFc^2^\l^3^/sin(2\q)]^-1/4^
_refine_ls_extinction_method SHELXL
_refine_ls_goodness_of_fit_ref 1.221
_refine_ls_hydrogen_treatment undef
_refine_ls_matrix_type full
_refine_ls_number_parameters 137
_refine_ls_number_reflns 2608
_refine_ls_number_restraints 0
_refine_ls_restrained_S_all 1.221
_refine_ls_R_factor_all 0.0296
_refine_ls_R_factor_gt 0.0286
_refine_ls_shift/su_max 0.001
_refine_ls_shift/su_mean 0.000
_refine_ls_structure_factor_coef Fsqd
_refine_ls_weighting_details 'calc w=1/[\s^2^(Fo^2^)+(0.0099P)^2^+416.2244P] where P=(Fo^2^+2Fc^2^)/3'
_refine_ls_weighting_scheme calc
_refine_ls_wR_factor_gt 0.0614
_refine_ls_wR_factor_ref 0.0631
_reflns_number_gt 2556
_reflns_number_total 2608
_reflns_threshold_expression >2sigma(I)
_cod_data_source_file sn5123.cif
_cod_data_source_block I
_cod_original_sg_symbol_H-M 'P 63 / m m c'
_cod_original_formula_sum 'Al220.86 Cu13.70 Ta150'
_cod_database_code 2105469

loop_
_symmetry_equiv_pos_as_xyz
'x, y, z'
'x-y, x, z+1/2'
'-y, x-y, z'
'-x, -y, z+1/2'
'-x+y, -x, z'
'y, -x+y, z+1/2'
'x-y, -y, -z'
'-x, -x+y, -z'
'y, x, -z'
'-y, -x, -z+1/2'
'-x+y, y, -z+1/2'
'x, x-y, -z+1/2'
'-x, -y, -z'
'-x+y, -x, -z-1/2'
'y, -x+y, -z'
'x, y, -z-1/2'
'x-y, x, -z'
'-y, x-y, -z-1/2'
'-x+y, y, z'
'x, x-y, z'
'-y, -x, z'
'y, x, z-1/2'
'x-y, -y, z-1/2'
'-x, -x+y, z-1/2'

loop_
_atom_site_type_symbol
_atom_site_label
_atom_site_fract_x
_atom_site_fract_y
_atom_site_fract_z
_atom_site_U_iso_or_equiv
_atom_site_adp_type
_atom_site_calc_flag
_atom_site_refinement_flags
_atom_site_occupancy
_atom_site_symmetry_multiplicity
Ta Ta01 0.3333 0.6667 0.2500 0.0021(3) Uani d S 1 12
Ta Ta02 0.6667 0.3333 0.2500 0.0029(3) Uani d S 1 12
Ta Ta03 0.0000 0.0000 0.11216(3) 0.00301(19) Uani d S 1 6
Ta Ta04 0.0000 0.0000 0.18621(3) 0.00306(19) Uani d S 1 6
Ta Ta05 0.6667 0.3333 0.03716(3) 0.00382(19) Uani d S 1 6
Ta Ta06 0.6667 0.3333 0.11525(3) 0.0035(2) Uani d S 1 6
Ta Ta07 0.54365(4) 0.08731(7) 0.2500 0.00375(17) Uani d S 1 4
Ta Ta08 0.55226(3) 0.10452(5) 0.010641(14) 0.00428(13) Uani d S 1 2
Ta T09A 0.060(3) 0.0300(13) 0.04320(18) 0.0092(6) Uiso d SP 0.12(2) 2
Ta T09B 0.0348(13) 0.0174(7) 0.04302(9) 0.0092(6) Uiso d SP 0.21(2) 2
Ta Ta10 0.08344(5) 0.54172(3) 0.066369(15) 0.00405(13) Uani d S 1 2
Ta Ta11 0.25050(5) 0.12525(2) 0.081926(15) 0.00382(13) Uani d S 1 2
Ta Ta12 0.15935(5) 0.57967(3) 0.138651(14) 0.00371(13) Uani d S 1 2
Ta Ta13 0.41849(5) 0.20924(2) 0.141011(14) 0.00323(13) Uani d S 1 2
Ta Ta14 0.11967(2) 0.23934(5) 0.210699(14) 0.00319(13) Uani d S 1 2
Ta Ta15 0.04089(4) 0.32945(4) 0.036599(10) 0.00728(11) Uani d . 1 1
Ta Ta16 0.37695(3) 0.00954(3) 0.182942(10) 0.00357(10) Uani d . 1 1
Al Al01 0.3333 0.6667 0.0885(2) 0.0074(3) Uiso d S 1 6
Al Al02 0.3333 0.6667 0.1837(2) 0.0074(3) Uiso d S 1 6
Al Al03 0.1267(6) 0.0633(3) 0.2500 0.0074(3) Uiso d S 1 4
Al Al04 0.2192(4) 0.4384(8) 0.2500 0.0074(3) Uiso d SP 0.76(2) 4
Al Al05 0.3125(4) 0.0137(4) 0.2500 0.0074(3) Uiso d S 1 2
Al A06A 0.1922(7) 0.0961(3) 0.0110(2) 0.0074(3) Uiso d SP 0.593(12) 2
Al A06B 0.1707(14) 0.0343(14) 0.0064(4) 0.0074(3) Uiso d P 0.203(6) 1
Al A07A 0.3975(5) 0.1988(3) 0.02059(13) 0.0074(3) Uiso d SP 0.880(10) 2
Al A07B 0.334(4) 0.1670(19) 0.0158(9) 0.0074(3) Uiso d SP 0.120(10) 2
Al Al08 0.2653(2) 0.5306(4) 0.02947(11) 0.0074(3) Uiso d S 1 2
Al A09A 0.1083(4) 0.2166(7) 0.0832(3) 0.0074(3) Uiso d SP 0.73(3) 2
Al A09B 0.1007(10) 0.201(2) 0.0723(9) 0.0074(3) Uiso d SP 0.27(3) 2
Al Al10 0.4753(3) 0.1425(3) 0.07326(8) 0.0074(3) Uiso d . 1 1
Al Al11 0.5414(2) 0.0827(4) 0.13036(12) 0.0074(3) Uiso d S 1 2
Al Al12 0.2098(2) 0.4197(4) 0.16538(12) 0.0074(3) Uiso d S 1 2
Al Al13 0.6004(2) 0.2007(4) 0.18335(11) 0.0074(3) Uiso d S 1 2
Al Al14 0.4330(2) 0.5670(2) 0.21466(11) 0.0074(3) Uiso d S 1 2
Al CA1A 0.22520(13) 0.4504(3) 0.08988(8) 0.0058(5) Uiso d SP 0.687(11) 2
Cu CA1B 0.22520(13) 0.4504(3) 0.08988(8) 0.0058(5) Uiso d SP 0.313(11) 2
Al CA2A 0.0227(3) 0.3519(3) 0.11077(7) 0.0058(5) Uiso d P 0.953(8) 1
Cu CA2B 0.0227(3) 0.3519(3) 0.11077(7) 0.0058(5) Uiso d P 0.047(8) 1
Al CA3A 0.1877(2) 0.0001(2) 0.14660(7) 0.0058(5) Uiso d P 0.888(8) 1
Cu CA3B 0.1877(2) 0.0001(2) 0.14660(7) 0.0058(5) Uiso d P 0.112(8) 1
Al CA4A 0.2519(2) 0.12594(12) 0.19867(7) 0.0058(5) Uiso d SP 0.615(11) 2
Cu CA4B 0.2519(2) 0.12594(12) 0.19867(7) 0.0058(5) Uiso d SP 0.385(11) 2
Al CA5A 0.4524(3) 0.22621(17) 0.21740(9) 0.0058(5) Uiso d SP 0.874(10) 2
Cu CA5B 0.4524(3) 0.22621(17) 0.21740(9) 0.0058(5) Uiso d SP 0.126(10) 2

loop_
_atom_site_aniso_label
_atom_site_aniso_U_11
_atom_site_aniso_U_22
_atom_site_aniso_U_33
_atom_site_aniso_U_12
_atom_site_aniso_U_13
_atom_site_aniso_U_23
Ta01 0.0023(4) 0.0023(4) 0.0019(6) 0.00113(19) 0.000 0.000
Ta02 0.0019(4) 0.0019(4) 0.0048(6) 0.00096(19) 0.000 0.000
Ta03 0.0029(3) 0.0029(3) 0.0033(4) 0.00143(14) 0.000 0.000
Ta04 0.0026(3) 0.0026(3) 0.0039(4) 0.00132(14) 0.000 0.000
Ta05 0.0035(3) 0.0035(3) 0.0044(4) 0.00177(14) 0.000 0.000
Ta06 0.0029(3) 0.0029(3) 0.0046(4) 0.00147(14) 0.000 0.000
Ta07 0.0031(3) 0.0024(4) 0.0056(4) 0.00119(18) 0.000 0.000
Ta08 0.0056(2) 0.0024(3) 0.0038(3) 0.00119(13) -0.00007(10) -0.0001(2)
Ta10 0.0038(3) 0.0034(2) 0.0051(3) 0.00188(13) 0.0002(2) 0.00011(10)
Ta11 0.0024(3) 0.0025(2) 0.0065(3) 0.00120(13) 0.0004(2) 0.00019(10)
Ta12 0.0036(3) 0.0034(2) 0.0042(3) 0.00178(13) -0.0007(2) -0.00034(10)
Ta13 0.0032(3) 0.00264(19) 0.0041(3) 0.00159(13) 0.0000(2) -0.00002(10)
Ta14 0.0030(2) 0.0027(3) 0.0038(3) 0.00133(13) 0.00010(10) 0.0002(2)
Ta15 0.0052(2) 0.0086(2) 0.00419(19) 0.00059(17) 0.00027(15) 0.00068(15)
Ta16 0.00303(19) 0.00323(19) 0.00406(18) 0.00127(15) 0.00026(14) -0.00008(14)

loop_
_atom_type_symbol
_atom_type_description
_atom_type_scat_dispersion_real
_atom_type_scat_dispersion_imag
_atom_type_scat_source
Al Al 0.0645 0.0514 'International Tables Vol C Tables 4.2.6.8 and 6.1.1.4'
Cu Cu 0.3201 1.2651 'International Tables Vol C Tables 4.2.6.8 and 6.1.1.4'
Ta Ta -0.7052 6.5227 'International Tables Vol C Tables 4.2.6.8 and 6.1.1.4'

loop_
_geom_angle_atom_site_label_1
_geom_angle_atom_site_label_2
_geom_angle_atom_site_label_3
_geom_angle_site_symmetry_1
_geom_angle_site_symmetry_3
_geom_angle
Al02 Ta01 Al02 14_566 . 179.9990(10)
Al02 Ta01 Al04 14_566 14_566 90.0
Al02 Ta01 Al04 . 14_566 90.0
Al02 Ta01 Al04 14_566 3_665 89.9990(10)
Al02 Ta01 Al04 . 3_665 90.000(2)
Al04 Ta01 Al04 14_566 3_665 120.0000(10)
Al02 Ta01 Al04 14_566 . 89.999(2)
Al02 Ta01 Al04 . . 90.000(2)
Al04 Ta01 Al04 14_566 . 120.0000(10)
Al04 Ta01 Al04 3_665 . 120.0000(10)
Al02 Ta01 Al14 14_566 16_556 59.41(10)
Al02 Ta01 Al14 . 16_556 120.59(10)
Al04 Ta01 Al14 14_566 16_556 149.41(10)
Al04 Ta01 Al14 3_665 16_556 64.51(3)
Al04 Ta01 Al14 . 16_556 64.51(3)
Al02 Ta01 Al14 14_566 18_666 59.41(10)
Al02 Ta01 Al14 . 18_666 120.59(10)
Al04 Ta01 Al14 14_566 18_666 64.50(3)
Al04 Ta01 Al14 3_665 18_666 64.51(3)
Al04 Ta01 Al14 . 18_666 149.41(10)
Al14 Ta01 Al14 16_556 18_666 96.41(13)
Al02 Ta01 Al14 14_566 5_565 120.59(10)
Al02 Ta01 Al14 . 5_565 59.41(10)
Al04 Ta01 Al14 14_566 5_565 64.50(3)
Al04 Ta01 Al14 3_665 5_565 149.41(10)
Al04 Ta01 Al14 . 5_565 64.51(3)
Al14 Ta01 Al14 16_556 5_565 129.01(5)
Al14 Ta01 Al14 18_666 5_565 129.01(5)
Al02 Ta01 Al14 14_566 14_566 59.41(10)
Al02 Ta01 Al14 . 14_566 120.59(10)
Al04 Ta01 Al14 14_566 14_566 64.50(3)
Al04 Ta01 Al14 3_665 14_566 149.41(10)
Al04 Ta01 Al14 . 14_566 64.51(3)
Al14 Ta01 Al14 16_556 14_566 96.41(13)
Al14 Ta01 Al14 18_666 14_566 96.40(13)
Al14 Ta01 Al14 5_565 14_566 61.18(19)
Al02 Ta01 Al14 14_566 3_665 120.59(10)
Al02 Ta01 Al14 . 3_665 59.41(10)
Al04 Ta01 Al14 14_566 3_665 64.50(3)
Al04 Ta01 Al14 3_665 3_665 64.51(3)
Al04 Ta01 Al14 . 3_665 149.41(10)
Al14 Ta01 Al14 16_556 3_665 129.01(5)
Al14 Ta01 Al14 18_666 3_665 61.18(19)
Al14 Ta01 Al14 5_565 3_665 96.40(13)
Al14 Ta01 Al14 14_566 3_665 129.01(5)
Al02 Ta01 Al14 14_566 . 120.59(10)
Al02 Ta01 Al14 . . 59.41(10)
Al04 Ta01 Al14 14_566 . 149.41(10)
Al04 Ta01 Al14 3_665 . 64.51(3)
Al04 Ta01 Al14 . . 64.51(3)
Al14 Ta01 Al14 16_556 . 61.18(19)
Al14 Ta01 Al14 18_666 . 129.01(5)
Al14 Ta01 Al14 5_565 . 96.41(13)
Al14 Ta01 Al14 14_566 . 129.01(5)
Al14 Ta01 Al14 3_665 . 96.41(13)
CA5A Ta02 CA5B . 18_656 127.04(4)
CA5A Ta02 CA5B . 3_655 101.12(9)
CA5B Ta02 CA5B 18_656 3_655 53.81(15)
CA5A Ta02 CA5A . 18_656 127.04(4)
CA5B Ta02 CA5A 18_656 18_656 0.00(15)
CA5B Ta02 CA5A 3_655 18_656 53.81(15)
CA5A Ta02 CA5A . 3_655 101.12(9)
CA5B Ta02 CA5A 18_656 3_655 53.81(15)
CA5B Ta02 CA5A 3_655 3_655 0.00(15)
CA5A Ta02 CA5A 18_656 3_655 53.81(15)
CA5A Ta02 CA5B . 14_666 127.04(4)
CA5B Ta02 CA5B 18_656 14_666 101.12(9)
CA5B Ta02 CA5B 3_655 14_666 127.04(4)
CA5A Ta02 CA5B 18_656 14_666 101.12(9)
CA5A Ta02 CA5B 3_655 14_666 127.04(4)
CA5A Ta02 CA5A . 14_666 127.04(4)
CA5B Ta02 CA5A 18_656 14_666 101.12(9)
CA5B Ta02 CA5A 3_655 14_666 127.04(4)
CA5A Ta02 CA5A 18_656 14_666 101.12(9)
CA5A Ta02 CA5A 3_655 14_666 127.04(4)
CA5B Ta02 CA5A 14_666 14_666 0.00(14)
CA5A Ta02 CA5B . 16_556 53.81(15)
CA5B Ta02 CA5B 18_656 16_556 101.12(9)
CA5B Ta02 CA5B 3_655 16_556 127.04(4)
CA5A Ta02 CA5B 18_656 16_556 101.12(9)
CA5A Ta02 CA5B 3_655 16_556 127.04(4)
CA5B Ta02 CA5B 14_666 16_556 101.12(9)
CA5A Ta02 CA5B 14_666 16_556 101.12(9)
CA5A Ta02 CA5A . 16_556 53.81(15)
CA5B Ta02 CA5A 18_656 16_556 101.12(9)
CA5B Ta02 CA5A 3_655 16_556 127.04(4)
CA5A Ta02 CA5A 18_656 16_556 101.12(9)
CA5A Ta02 CA5A 3_655 16_556 127.04(4)
CA5B Ta02 CA5A 14_666 16_556 101.12(9)
CA5A Ta02 CA5A 14_666 16_556 101.12(9)
CA5B Ta02 CA5A 16_556 16_556 0.00(16)
CA5A Ta02 CA5B . 5_665 101.12(9)
CA5B Ta02 CA5B 18_656 5_665 127.04(4)
CA5B Ta02 CA5B 3_655 5_665 101.12(9)
CA5A Ta02 CA5B 18_656 5_665 127.04(4)
CA5A Ta02 CA5B 3_655 5_665 101.12(9)
CA5B Ta02 CA5B 14_666 5_665 53.81(15)
CA5A Ta02 CA5B 14_666 5_665 53.81(15)
CA5B Ta02 CA5B 16_556 5_665 127.04(4)
CA5A Ta02 CA5B 16_556 5_665 127.04(4)
CA5A Ta02 CA5A . 5_665 101.12(9)
CA5B Ta02 CA5A 18_656 5_665 127.04(4)
CA5B Ta02 CA5A 3_655 5_665 101.12(9)
CA5A Ta02 CA5A 18_656 5_665 127.04(4)
CA5A Ta02 CA5A 3_655 5_665 101.12(9)
CA5B Ta02 CA5A 14_666 5_665 53.81(15)
CA5A Ta02 CA5A 14_666 5_665 53.81(15)
CA5B Ta02 CA5A 16_556 5_665 127.04(4)
CA5A Ta02 CA5A 16_556 5_665 127.04(4)
CA5B Ta02 CA5A 5_665 5_665 0.00(14)
T09B Ta03 T09B . 5 14.8(6)
T09B Ta03 T09B . 3 14.8(6)
T09B Ta03 T09B 5 3 14.8(6)
T09B Ta03 A09A . . 61.9(3)
T09B Ta03 A09A 5 . 74.5(4)
T09B Ta03 A09A 3 . 61.9(3)
T09B Ta03 A09A . 3 74.5(4)
T09B Ta03 A09A 5 3 61.9(3)
T09B Ta03 A09A 3 3 61.9(3)
A09A Ta03 A09A . 3 104.5(3)
T09B Ta03 A09A . 5 61.9(3)
T09B Ta03 A09A 5 5 61.9(3)
T09B Ta03 A09A 3 5 74.5(4)
A09A Ta03 A09A . 5 104.5(3)
A09A Ta03 A09A 3 5 104.5(3)
T09B Ta03 T09A . . 6.1(3)
T09B Ta03 T09A 5 . 20.3(8)
T09B Ta03 T09A 3 . 20.3(8)
A09A Ta03 T09A . . 59.4(4)
A09A Ta03 T09A 3 . 80.6(7)
A09A Ta03 T09A 5 . 59.4(4)
T09B Ta03 T09A . 5 20.3(8)
T09B Ta03 T09A 5 5 6.1(3)
T09B Ta03 T09A 3 5 20.3(8)
A09A Ta03 T09A . 5 80.6(7)
A09A Ta03 T09A 3 5 59.4(4)
A09A Ta03 T09A 5 5 59.4(4)
T09A Ta03 T09A . 5 25.3(10)
T09B Ta03 T09A . 3 20.3(8)
T09B Ta03 T09A 5 3 20.3(8)
T09B Ta03 T09A 3 3 6.1(3)
A09A Ta03 T09A . 3 59.4(4)
A09A Ta03 T09A 3 3 59.4(4)
A09A Ta03 T09A 5 3 80.6(7)
T09A Ta03 T09A . 3 25.3(10)
T09A Ta03 T09A 5 3 25.3(10)
T09B Ta03 A09B . 3 65.2(8)
T09B Ta03 A09B 5 3 52.6(7)
T09B Ta03 A09B 3 3 52.6(7)
A09A Ta03 A09B . 3 99.0(6)
A09A Ta03 A09B 3 3 9.4(5)
A09A Ta03 A09B 5 3 99.0(6)
T09A Ta03 A09B . 3 71.2(10)
T09A Ta03 A09B 5 3 50.3(7)
T09A Ta03 A09B 3 3 50.3(7)
T09B Ta03 A09B . 5 52.6(7)
T09B Ta03 A09B 5 5 52.6(7)
T09B Ta03 A09B 3 5 65.2(8)
A09A Ta03 A09B . 5 99.0(6)
A09A Ta03 A09B 3 5 99.0(6)
A09A Ta03 A09B 5 5 9.4(5)
T09A Ta03 A09B . 5 50.3(7)
T09A Ta03 A09B 5 5 50.3(7)
T09A Ta03 A09B 3 5 71.2(10)
A09B Ta03 A09B 3 5 92.6(10)
T09B Ta03 A09B . . 52.6(7)
T09B Ta03 A09B 5 . 65.2(8)
T09B Ta03 A09B 3 . 52.6(7)
A09A Ta03 A09B . . 9.4(5)
A09A Ta03 A09B 3 . 99.0(6)
A09A Ta03 A09B 5 . 99.0(6)
T09A Ta03 A09B . . 50.3(7)
T09A Ta03 A09B 5 . 71.2(10)
T09A Ta03 A09B 3 . 50.3(7)
A09B Ta03 A09B 3 . 92.6(10)
A09B Ta03 A09B 5 . 92.6(10)
Ta03 Ta04 Al03 . 3 149.22(12)
Ta03 Ta04 Al03 . 14_556 149.22(12)
Al03 Ta04 Al03 3 14_556 52.61(19)
Ta03 Ta04 Al03 . . 149.22(12)
Al03 Ta04 Al03 3 . 52.61(19)
Al03 Ta04 Al03 14_556 . 52.61(19)
Ta03 Ta04 Ta14 . . 108.84(2)
Al03 Ta04 Ta14 3 . 58.69(4)
Al03 Ta04 Ta14 14_556 . 101.93(12)
Al03 Ta04 Ta14 . . 58.69(4)
Ta03 Ta04 Ta14 . 3 108.84(2)
Al03 Ta04 Ta14 3 3 58.69(4)
Al03 Ta04 Ta14 14_556 3 58.69(4)
Al03 Ta04 Ta14 . 3 101.93(12)
Ta14 Ta04 Ta14 . 3 110.09(2)
Ta03 Ta04 Ta14 . 5 108.84(2)
Al03 Ta04 Ta14 3 5 101.93(12)
Al03 Ta04 Ta14 14_556 5 58.69(4)
Al03 Ta04 Ta14 . 5 58.69(4)
Ta14 Ta04 Ta14 . 5 110.09(2)
Ta14 Ta04 Ta14 3 5 110.09(2)
Ta03 Ta04 CA3A . . 58.64(5)
Al03 Ta04 CA3A 3 . 145.64(9)
Al03 Ta04 CA3A 14_556 . 116.57(6)
Al03 Ta04 CA3A . . 93.94(12)
Ta14 Ta04 CA3A . . 99.67(6)
Ta14 Ta04 CA3A 3 . 150.23(6)
Ta14 Ta04 CA3A 5 . 57.88(5)
Ta03 Ta04 CA3B . 21 58.63(5)
Al03 Ta04 CA3B 3 21 145.64(9)
Al03 Ta04 CA3B 14_556 21 93.94(12)
Al03 Ta04 CA3B . 21 116.57(6)
Ta14 Ta04 CA3B . 21 150.23(6)
Ta14 Ta04 CA3B 3 21 99.67(5)
Ta14 Ta04 CA3B 5 21 57.89(5)
CA3A Ta04 CA3B . 21 50.57(11)
Ta03 Ta04 CA3A . 21 58.63(5)
Al03 Ta04 CA3A 3 21 145.64(9)
Al03 Ta04 CA3A 14_556 21 93.94(12)
Al03 Ta04 CA3A . 21 116.57(6)
Ta14 Ta04 CA3A . 21 150.23(6)
Ta14 Ta04 CA3A 3 21 99.67(5)
Ta14 Ta04 CA3A 5 21 57.89(5)
CA3A Ta04 CA3A . 21 50.57(11)
CA3B Ta04 CA3A 21 21 0.00(11)
Ta03 Ta04 CA3B . 5 58.63(5)
Al03 Ta04 CA3B 3 5 116.57(6)
Al03 Ta04 CA3B 14_556 5 93.94(12)
Al03 Ta04 CA3B . 5 145.64(9)
Ta14 Ta04 CA3B . 5 150.23(6)
Ta14 Ta04 CA3B 3 5 57.88(5)
Ta14 Ta04 CA3B 5 5 99.67(5)
CA3A Ta04 CA3B . 5 95.38(7)
CA3B Ta04 CA3B 21 5 50.52(11)
CA3A Ta04 CA3B 21 5 50.52(11)
Ta08 Ta05 Ta08 . 3_655 107.76(2)
Ta08 Ta05 Ta08 . 5_665 107.76(2)
Ta08 Ta05 Ta08 3_655 5_665 107.77(2)
Ta08 Ta05 Al10 . 3_655 99.82(6)
Ta08 Ta05 Al10 3_655 3_655 57.62(6)
Ta08 Ta05 Al10 5_665 3_655 151.98(7)
Ta08 Ta05 Al10 . 19_655 57.62(6)
Ta08 Ta05 Al10 3_655 19_655 99.82(6)
Ta08 Ta05 Al10 5_665 19_655 151.98(7)
Al10 Ta05 Al10 3_655 19_655 51.84(13)
Ta08 Ta05 Al10 . 21_665 151.98(7)
Ta08 Ta05 Al10 3_655 21_665 57.62(6)
Ta08 Ta05 Al10 5_665 21_665 99.82(6)
Al10 Ta05 Al10 3_655 21_665 52.31(13)
Al10 Ta05 Al10 19_655 21_665 98.98(8)
Ta08 Ta05 Al10 . 5_665 151.98(7)
Ta08 Ta05 Al10 3_655 5_665 99.82(7)
Ta08 Ta05 Al10 5_665 5_665 57.62(6)
Al10 Ta05 Al10 3_655 5_665 98.98(8)
Al10 Ta05 Al10 19_655 5_665 122.78(13)
Al10 Ta05 Al10 21_665 5_665 51.84(13)
Ta08 Ta05 Al10 . 20 99.82(7)
Ta08 Ta05 Al10 3_655 20 151.98(7)
Ta08 Ta05 Al10 5_665 20 57.62(6)
Al10 Ta05 Al10 3_655 20 122.78(13)
Al10 Ta05 Al10 19_655 20 98.98(8)
Al10 Ta05 Al10 21_665 20 98.98(8)
Al10 Ta05 Al10 5_665 20 52.31(13)
Ta08 Ta05 Al10 . . 57.62(6)
Ta08 Ta05 Al10 3_655 . 151.98(7)
Ta08 Ta05 Al10 5_665 . 99.82(7)
Al10 Ta05 Al10 3_655 . 98.98(8)
Al10 Ta05 Al10 19_655 . 52.31(13)
Al10 Ta05 Al10 21_665 . 122.78(13)
Al10 Ta05 Al10 5_665 . 98.98(8)
Al10 Ta05 Al10 20 . 51.84(13)
Ta08 Ta05 Ta06 . . 111.13(2)
Ta08 Ta05 Ta06 3_655 . 111.13(2)
Ta08 Ta05 Ta06 5_665 . 111.13(2)
Al10 Ta05 Ta06 3_655 . 61.39(6)
Al10 Ta05 Ta06 19_655 . 61.39(6)
Al10 Ta05 Ta06 21_665 . 61.39(6)
Al10 Ta05 Ta06 5_665 . 61.39(6)
Al10 Ta05 Ta06 20 . 61.39(6)
Al10 Ta05 Ta06 . . 61.39(6)
Ta08 Ta05 Al08 . 17_655 56.57(3)
Ta08 Ta05 Al08 3_655 17_655 56.57(3)
Ta08 Ta05 Al08 5_665 17_655 100.35(9)
Al10 Ta05 Al08 3_655 17_655 90.62(10)
Al10 Ta05 Al08 19_655 17_655 90.62(10)
Al10 Ta05 Al08 21_665 17_655 114.18(7)
Al10 Ta05 Al08 5_665 17_655 143.59(9)
Al10 Ta05 Al08 20 17_655 143.59(9)
Al10 Ta05 Al08 . 17_655 114.18(7)
Ta06 Ta05 Al08 . 17_655 148.52(9)
Ta08 Ta05 Al08 . 15 56.57(3)
Ta08 Ta05 Al08 3_655 15 100.35(9)
Ta08 Ta05 Al08 5_665 15 56.57(3)
Al10 Ta05 Al08 3_655 15 143.59(9)
Al10 Ta05 Al08 19_655 15 114.18(7)
Al10 Ta05 Al08 21_665 15 143.59(9)
Al10 Ta05 Al08 5_665 15 114.17(7)
Al10 Ta05 Al08 20 15 90.62(10)
Al10 Ta05 Al08 . 15 90.62(10)
Ta06 Ta05 Al08 . 15 148.52(9)
Al08 Ta05 Al08 17_655 15 53.77(15)
Al11 Ta06 Al11 5_665 . 116.21(6)
Al11 Ta06 Al11 5_665 3_655 116.21(6)
Al11 Ta06 Al11 . 3_655 116.21(6)
Al11 Ta06 Ta05 5_665 . 101.37(9)
Al11 Ta06 Ta05 . . 101.37(9)
Al11 Ta06 Ta05 3_655 . 101.37(9)
Al11 Ta06 Al10 5_665 . 95.95(8)
Al11 Ta06 Al10 . . 52.39(10)
Al11 Ta06 Al10 3_655 . 145.44(9)
Ta05 Ta06 Al10 . . 57.61(6)
Al11 Ta06 Al10 5_665 19_655 145.44(9)
Al11 Ta06 Al10 . 19_655 52.39(10)
Al11 Ta06 Al10 3_655 19_655 95.95(8)
Ta05 Ta06 Al10 . 19_655 57.61(6)
Al10 Ta06 Al10 . 19_655 50.17(12)
Al11 Ta06 Al10 5_665 3_655 145.44(9)
Al11 Ta06 Al10 . 3_655 95.95(8)
Al11 Ta06 Al10 3_655 3_655 52.39(10)
Ta05 Ta06 Al10 . 3_655 57.61(6)
Al10 Ta06 Al10 . 3_655 93.99(8)
Al10 Ta06 Al10 19_655 3_655 49.72(12)
Al11 Ta06 Al10 5_665 21_665 95.95(8)
Al11 Ta06 Al10 . 21_665 145.44(9)
Al11 Ta06 Al10 3_655 21_665 52.39(10)
Ta05 Ta06 Al10 . 21_665 57.61(6)
Al10 Ta06 Al10 . 21_665 115.21(12)
Al10 Ta06 Al10 19_655 21_665 93.98(8)
Al10 Ta06 Al10 3_655 21_665 50.17(12)
Al11 Ta06 Al10 5_665 20 52.39(10)
Al11 Ta06 Al10 . 20 95.95(8)
Al11 Ta06 Al10 3_655 20 145.44(9)
Ta05 Ta06 Al10 . 20 57.61(6)
Al10 Ta06 Al10 . 20 49.72(12)
Al10 Ta06 Al10 19_655 20 93.98(8)
Al10 Ta06 Al10 3_655 20 115.21(12)
Al10 Ta06 Al10 21_665 20 93.98(8)
Al11 Ta06 Al10 5_665 5_665 52.39(10)
Al11 Ta06 Al10 . 5_665 145.44(9)
Al11 Ta06 Al10 3_655 5_665 95.95(8)
Ta05 Ta06 Al10 . 5_665 57.61(6)
Al10 Ta06 Al10 . 5_665 93.98(8)
Al10 Ta06 Al10 19_655 5_665 115.21(12)
Al10 Ta06 Al10 3_655 5_665 93.98(8)
Al10 Ta06 Al10 21_665 5_665 49.72(12)
Al10 Ta06 Al10 20 5_665 50.17(13)
Al11 Ta06 Ta13 5_665 . 58.15(2)
Al11 Ta06 Ta13 . . 58.15(2)
Al11 Ta06 Ta13 3_655 . 149.53(10)
Ta05 Ta06 Ta13 . . 109.09(2)
Al10 Ta06 Ta13 . . 58.88(6)
Al10 Ta06 Ta13 19_655 . 100.21(6)
Al10 Ta06 Ta13 3_655 . 149.92(6)
Al10 Ta06 Ta13 21_665 . 149.92(6)
Al10 Ta06 Ta13 20 . 58.89(6)
Al10 Ta06 Ta13 5_665 . 100.21(6)
Al11 Ta06 Ta13 5_665 3_655 149.53(10)
Al11 Ta06 Ta13 . 3_655 58.15(2)
Al11 Ta06 Ta13 3_655 3_655 58.15(2)
Ta05 Ta06 Ta13 . 3_655 109.10(2)
Al10 Ta06 Ta13 . 3_655 100.21(6)
Al10 Ta06 Ta13 19_655 3_655 58.89(6)
Al10 Ta06 Ta13 3_655 3_655 58.89(6)
Al10 Ta06 Ta13 21_665 3_655 100.21(6)
Al10 Ta06 Ta13 20 3_655 149.92(6)
Al10 Ta06 Ta13 5_665 3_655 149.92(6)
Ta13 Ta06 Ta13 . 3_655 109.84(2)
Al05 Ta07 Al05 . 19_655 143.7(2)
Al05 Ta07 Ta02 . . 108.17(10)
Al05 Ta07 Ta02 19_655 . 108.17(10)
Al05 Ta07 Al13 . 16_556 98.15(5)
Al05 Ta07 Al13 19_655 16_556 98.15(5)
Ta02 Ta07 Al13 . 16_556 62.97(9)
Al05 Ta07 Al13 . . 98.15(5)
Al05 Ta07 Al13 19_655 . 98.15(5)
Ta02 Ta07 Al13 . . 62.97(9)
Al13 Ta07 Al13 16_556 . 125.93(19)
Al05 Ta07 Al14 . 3_655 74.03(9)
Al05 Ta07 Al14 19_655 3_655 74.03(9)
Ta02 Ta07 Al14 . 3_655 151.96(9)
Al13 Ta07 Al14 16_556 3_655 145.07(13)
Al13 Ta07 Al14 . 3_655 89.00(13)
Al05 Ta07 Al14 . 18_656 74.03(9)
Al05 Ta07 Al14 19_655 18_656 74.03(9)
Ta02 Ta07 Al14 . 18_656 151.96(9)
Al13 Ta07 Al14 16_556 18_656 89.00(13)
Al13 Ta07 Al14 . 18_656 145.07(13)
Al14 Ta07 Al14 3_655 18_656 56.08(18)
Al05 Ta07 CA5A . . 58.70(11)
Al05 Ta07 CA5A 19_655 . 149.07(9)
Ta02 Ta07 CA5A . . 57.14(7)
Al13 Ta07 CA5A 16_556 . 97.56(9)
Al13 Ta07 CA5A . . 51.33(8)
Al14 Ta07 CA5A 3_655 . 106.22(8)
Al14 Ta07 CA5A 18_656 . 132.73(7)
Al05 Ta07 CA5B . 16_556 58.70(11)
Al05 Ta07 CA5B 19_655 16_556 149.07(9)
Ta02 Ta07 CA5B . 16_556 57.14(7)
Al13 Ta07 CA5B 16_556 16_556 51.33(8)
Al13 Ta07 CA5B . 16_556 97.56(9)
Al14 Ta07 CA5B 3_655 16_556 132.73(7)
Al14 Ta07 CA5B 18_656 16_556 106.22(8)
CA5A Ta07 CA5B . 16_556 50.26(13)
Al05 Ta07 CA5A . 16_556 58.70(11)
Al05 Ta07 CA5A 19_655 16_556 149.07(9)
Ta02 Ta07 CA5A . 16_556 57.14(7)
Al13 Ta07 CA5A 16_556 16_556 51.33(8)
Al13 Ta07 CA5A . 16_556 97.56(9)
Al14 Ta07 CA5A 3_655 16_556 132.73(7)
Al14 Ta07 CA5A 18_656 16_556 106.22(8)
CA5A Ta07 CA5A . 16_556 50.26(13)
CA5B Ta07 CA5A 16_556 16_556 0.00(18)
Al05 Ta07 CA5B . 18_656 149.07(9)
Al05 Ta07 CA5B 19_655 18_656 58.70(11)
Ta02 Ta07 CA5B . 18_656 57.14(7)
Al13 Ta07 CA5B 16_556 18_656 51.33(8)
Al13 Ta07 CA5B . 18_656 97.56(9)
Al14 Ta07 CA5B 3_655 18_656 132.73(7)
Al14 Ta07 CA5B 18_656 18_656 106.22(8)
CA5A Ta07 CA5B . 18_656 114.28(13)
CA5B Ta07 CA5B 16_556 18_656 92.90(15)
CA5A Ta07 CA5B 16_556 18_656 92.90(15)
Ta08 Ta08 Al10 13_655 19_655 115.50(7)
Ta08 Ta08 Al10 13_655 . 115.50(7)
Al10 Ta08 Al10 19_655 . 55.14(14)
Ta08 Ta08 Al08 13_655 17_655 117.07(9)
Al10 Ta08 Al08 19_655 17_655 98.78(11)
Al10 Ta08 Al08 . 17_655 127.37(11)
Ta08 Ta08 Al08 13_655 15 117.07(9)
Al10 Ta08 Al08 19_655 15 127.37(11)
Al10 Ta08 Al08 . 15 98.78(11)
Al08 Ta08 Al08 17_655 15 58.78(19)
Ta08 Ta08 Ta05 13_655 . 177.62(4)
Al10 Ta08 Ta05 19_655 . 62.47(7)
Al10 Ta08 Ta05 . . 62.47(7)
Al08 Ta08 Ta05 17_655 . 64.92(8)
Al08 Ta08 Ta05 15 . 64.92(8)
Ta08 Ta08 A07A 13_655 . 113.20(10)
Al10 Ta08 A07A 19_655 . 104.62(12)
Al10 Ta08 A07A . . 53.24(12)
Al08 Ta08 A07A 17_655 . 105.96(13)
Al08 Ta08 A07A 15 . 51.17(13)
Ta05 Ta08 A07A . . 66.81(10)
Ta08 Ta08 A07A 13_655 3_655 113.20(10)
Al10 Ta08 A07A 19_655 3_655 53.24(12)
Al10 Ta08 A07A . 3_655 104.62(12)
Al08 Ta08 A07A 17_655 3_655 51.17(13)
Al08 Ta08 A07A 15 3_655 105.97(13)
Ta05 Ta08 A07A . 3_655 66.81(10)
A07A Ta08 A07A . 3_655 133.60(19)
Ta08 Ta08 Ta10 13_655 17_655 66.55(3)
Al10 Ta08 Ta10 19_655 17_655 151.91(7)
Al10 Ta08 Ta10 . 17_655 151.91(7)
Al08 Ta08 Ta10 17_655 17_655 59.96(8)
Al08 Ta08 Ta10 15 17_655 59.96(8)
Ta05 Ta08 Ta10 . 17_655 115.82(3)
A07A Ta08 Ta10 . 17_655 99.25(10)
A07A Ta08 Ta10 3_655 17_655 99.25(10)
Ta08 Ta08 Ta10 13_655 5 63.43(3)
Al10 Ta08 Ta10 19_655 5 59.97(7)
Al10 Ta08 Ta10 . 5 59.97(7)
Al08 Ta08 Ta10 17_655 5 150.24(9)
Al08 Ta08 Ta10 15 5 150.24(9)
Ta05 Ta08 Ta10 . 5 114.20(3)
A07A Ta08 Ta10 . 5 99.92(9)
A07A Ta08 Ta10 3_655 5 99.92(9)
Ta10 Ta08 Ta10 17_655 5 129.98(2)
Ta08 Ta08 Ta15 13_655 5 66.720(16)
Al10 Ta08 Ta15 19_655 5 100.29(7)
Al10 Ta08 Ta15 . 5 56.23(7)
Al08 Ta08 Ta15 17_655 5 155.95(9)
Al08 Ta08 Ta15 15 5 97.73(10)
Ta05 Ta08 Ta15 . 5 112.067(18)
A07A Ta08 Ta15 . 5 54.86(9)
A07A Ta08 Ta15 3_655 5 151.99(10)
Ta10 Ta08 Ta15 17_655 5 105.516(16)
Ta10 Ta08 Ta15 5 5 53.779(11)
Ta08 Ta08 Ta15 13_655 21_655 66.720(16)
Al10 Ta08 Ta15 19_655 21_655 56.23(7)
Al10 Ta08 Ta15 . 21_655 100.29(7)
Al08 Ta08 Ta15 17_655 21_655 97.73(10)
Al08 Ta08 Ta15 15 21_655 155.96(9)
Ta05 Ta08 Ta15 . 21_655 112.067(17)
A07A Ta08 Ta15 . 21_655 151.99(10)
A07A Ta08 Ta15 3_655 21_655 54.86(9)
Ta10 Ta08 Ta15 17_655 21_655 105.516(16)
Ta10 Ta08 Ta15 5 21_655 53.779(11)
Ta15 Ta08 Ta15 5 21_655 105.00(2)
T09B T09A T09B 3 5 42.5(4)
T09B T09A T09A 3 3 8.8(2)
T09B T09A T09A 5 3 51.2(2)
T09B T09A T09A 3 5 51.2(2)
T09B T09A T09A 5 5 8.8(2)
T09A T09A T09A 3 5 60.001(5)
T09B T09A A06A 3 . 136.0(8)
T09B T09A A06A 5 . 136.0(8)
T09A T09A A06A 3 . 132.2(5)
T09A T09A A06A 5 . 132.2(5)
T09B T09A A06B 3 . 134.8(10)
T09B T09A A06B 5 . 117.4(9)
T09A T09A A06B 3 . 135.6(7)
T09A T09A A06B 5 . 112.2(7)
A06A T09A A06B . . 21.5(5)
T09B T09A A06B 3 20 117.4(9)
T09B T09A A06B 5 20 134.8(10)
T09A T09A A06B 3 20 112.2(7)
T09A T09A A06B 5 20 135.6(7)
A06A T09A A06B . 20 21.5(5)
A06B T09A A06B . 20 39.3(10)
T09B T09A A09B 3 . 83.1(7)
T09B T09A A09B 5 . 120.0(9)
T09A T09A A09B 3 . 75.2(7)
T09A T09A A09B 5 . 126.9(7)
A06A T09A A09B . . 98.4(10)
A06B T09A A09B . . 119.7(12)
A06B T09A A09B 20 . 85.4(9)
T09B T09A A09B 3 5 120.0(9)
T09B T09A A09B 5 5 83.1(7)
T09A T09A A09B 3 5 126.9(7)
T09A T09A A09B 5 5 75.2(7)
A06A T09A A09B . 5 98.4(10)
A06B T09A A09B . 5 85.4(9)
A06B T09A A09B 20 5 119.7(12)
A09B T09A A09B . 5 117.8(13)
T09B T09A A06B 3 17 97.2(8)
T09B T09A A06B 5 17 121.3(9)
T09A T09A A06B 3 17 91.8(7)
T09A T09A A06B 5 17 125.2(7)
A06A T09A A06B . 17 41.2(5)
A06B T09A A06B . 17 55.2(4)
A06B T09A A06B 20 17 20.4(7)
A09B T09A A06B . 17 80.0(8)
A09B T09A A06B 5 17 139.4(12)
T09B T09A A06B 3 7 121.3(9)
T09B T09A A06B 5 7 97.2(8)
T09A T09A A06B 3 7 125.2(7)
T09A T09A A06B 5 7 91.8(7)
A06A T09A A06B . 7 41.2(5)
A06B T09A A06B . 7 20.4(7)
A06B T09A A06B 20 7 55.2(4)
A09B T09A A06B . 7 139.4(12)
A09B T09A A06B 5 7 80.0(8)
A06B T09A A06B 17 7 66.0(8)
T09B T09A Ta11 3 . 140.8(6)
T09B T09A Ta11 5 . 140.8(6)
T09A T09A Ta11 3 . 135.8(3)
T09A T09A Ta11 5 . 135.8(3)
A06A T09A Ta11 . . 73.2(9)
A06B T09A Ta11 . . 82.6(11)
A06B T09A Ta11 20 . 82.6(11)
A09B T09A Ta11 . . 64.4(6)
A09B T09A Ta11 5 . 64.4(6)
A06B T09A Ta11 17 . 97.8(10)
A06B T09A Ta11 7 . 97.8(10)
T09B T09B T09B 5 3 60.001(4)
T09B T09B T09A 5 5 8.8(2)
T09B T09B T09A 3 5 68.8(2)
T09B T09B T09A 5 3 68.8(2)
T09B T09B T09A 3 3 8.8(2)
T09A T09B T09A 5 3 77.5(4)
T09B T09B A06A 5 . 135.8(2)
T09B T09B A06A 3 . 135.8(2)
T09A T09B A06A 5 . 130.5(5)
T09A T09B A06A 3 . 130.5(5)
T09B T09B A06B 5 . 117.3(5)
T09B T09B A06B 3 . 140.0(5)
T09A T09B A06B 5 . 111.4(6)
T09A T09B A06B 3 . 138.5(7)
A06A T09B A06B . . 19.5(4)
T09B T09B A06B 5 20 140.0(5)
T09B T09B A06B 3 20 117.3(5)
T09A T09B A06B 5 20 138.5(7)
T09A T09B A06B 3 20 111.4(6)
A06A T09B A06B . 20 19.5(4)
A06B T09B A06B . 20 35.7(8)
T09B T09B A09B 5 . 133.3(4)
T09B T09B A09B 3 . 81.8(3)
T09A T09B A09B 5 . 139.4(7)
T09A T09B A09B 3 . 73.9(5)
A06A T09B A09B . . 90.1(6)
A06B T09B A09B . . 109.1(8)
A06B T09B A09B 20 . 79.6(7)
T09B T09B A09B 5 5 81.8(3)
T09B T09B A09B 3 5 133.3(5)
T09A T09B A09B 5 5 73.9(5)
T09A T09B A09B 3 5 139.4(7)
A06A T09B A09B . 5 90.1(6)
A06B T09B A09B . 5 79.6(7)
A06B T09B A09B 20 5 109.1(8)
A09B T09B A09B . 5 111.9(11)
T09B T09B A06B 5 21 49.0(5)
T09B T09B A06B 3 21 97.3(5)
T09A T09B A06B 5 21 43.5(6)
T09A T09B A06B 3 21 104.9(6)
A06A T09B A06B . 21 87.1(4)
A06B T09B A06B . 21 68.4(7)
A06B T09B A06B 20 21 96.5(6)
A09B T09B A06B . 21 174.9(7)
A09B T09B A06B 5 21 72.4(6)
T09B T09B A06B 5 3 97.3(5)
T09B T09B A06B 3 3 49.0(4)
T09A T09B A06B 5 3 104.9(6)
T09A T09B A06B 3 3 43.5(6)
A06A T09B A06B . 3 87.1(4)
A06B T09B A06B . 3 96.5(6)
A06B T09B A06B 20 3 68.4(7)
A09B T09B A06B . 3 72.4(6)
A09B T09B A06B 5 3 174.9(7)
A06B T09B A06B 21 3 103.3(7)
T09B T09B A06B 5 7 97.3(4)
T09B T09B A06B 3 7 130.4(4)
T09A T09B A06B 5 7 91.6(6)
T09A T09B A06B 3 7 132.9(7)
A06A T09B A06B . 7 38.9(4)
A06B T09B A06B . 7 20.1(7)
A06B T09B A06B 20 7 51.8(3)
A09B T09B A06B . 7 129.0(8)
A09B T09B A06B 5 7 76.4(7)
A06B T09B A06B 21 7 48.3(2)
A06B T09B A06B 3 7 98.8(5)
CA2B Ta10 CA2A 20_565 20_565 0.00(14)
CA2B Ta10 CA2A 20_565 . 97.99(12)
CA2A Ta10 CA2A 20_565 . 97.99(12)
CA2B Ta10 Ta15 20_565 . 151.64(7)
CA2A Ta10 Ta15 20_565 . 151.64(7)
CA2A Ta10 Ta15 . . 61.61(6)
CA2B Ta10 Ta15 20_565 20_565 61.61(6)
CA2A Ta10 Ta15 20_565 20_565 61.61(6)
CA2A Ta10 Ta15 . 20_565 151.64(7)
Ta15 Ta10 Ta15 . 20_565 127.82(3)
CA2B Ta10 CA1B 20_565 5_565 51.66(8)
CA2A Ta10 CA1B 20_565 5_565 51.66(8)
CA2A Ta10 CA1B . 5_565 121.42(9)
Ta15 Ta10 CA1B . 5_565 155.02(6)
Ta15 Ta10 CA1B 20_565 5_565 63.12(6)
CA2B Ta10 CA1A 20_565 5_565 51.66(8)
CA2A Ta10 CA1A 20_565 5_565 51.66(8)
CA2A Ta10 CA1A . 5_565 121.42(9)
Ta15 Ta10 CA1A . 5_565 155.02(6)
Ta15 Ta10 CA1A 20_565 5_565 63.12(6)
CA1B Ta10 CA1A 5_565 5_565 0.00(12)
CA2B Ta10 CA1A 20_565 . 121.42(9)
CA2A Ta10 CA1A 20_565 . 121.42(9)
CA2A Ta10 CA1A . . 51.66(8)
Ta15 Ta10 CA1A . . 63.12(6)
Ta15 Ta10 CA1A 20_565 . 155.02(6)
CA1B Ta10 CA1A 5_565 . 98.29(12)
CA1A Ta10 CA1A 5_565 . 98.29(12)
CA2B Ta10 Al08 20_565 5_565 97.17(11)
CA2A Ta10 Al08 20_565 5_565 97.17(11)
CA2A Ta10 Al08 . 5_565 146.96(11)
Ta15 Ta10 Al08 . 5_565 110.57(9)
Ta15 Ta10 Al08 20_565 5_565 60.15(9)
CA1B Ta10 Al08 5_565 5_565 51.75(10)
CA1A Ta10 Al08 5_565 5_565 51.75(10)
CA1A Ta10 Al08 . 5_565 95.51(11)
CA2B Ta10 Al08 20_565 . 146.96(11)
CA2A Ta10 Al08 20_565 . 146.96(11)
CA2A Ta10 Al08 . . 97.17(11)
Ta15 Ta10 Al08 . . 60.15(9)
Ta15 Ta10 Al08 20_565 . 110.57(9)
CA1B Ta10 Al08 5_565 . 95.51(11)
CA1A Ta10 Al08 5_565 . 95.51(11)
CA1A Ta10 Al08 . . 51.75(10)
Al08 Ta10 Al08 5_565 . 56.42(19)
T09A Ta11 A09B . 5 52.3(7)
T09A Ta11 A09B . . 52.3(7)
A09B Ta11 A09B 5 . 97.4(10)
T09A Ta11 A09A . 5 60.7(3)
A09B Ta11 A09A 5 5 9.6(6)
A09B Ta11 A09A . 5 102.2(5)
T09A Ta11 A09A . . 60.7(3)
A09B Ta11 A09A 5 . 102.2(5)
A09B Ta11 A09A . . 9.6(6)
A09A Ta11 A09A 5 . 105.6(3)
T09A Ta11 A07B . . 76.6(10)
A09B Ta11 A07B 5 . 95.7(9)
A09B Ta11 A07B . . 95.7(9)
A09A Ta11 A07B 5 . 103.3(6)
A09A Ta11 A07B . . 103.3(6)
T09A Ta11 A06A . . 42.0(4)
A09B Ta11 A06A 5 . 73.2(8)
A09B Ta11 A06A . . 73.2(8)
A09A Ta11 A06A 5 . 82.7(3)
A09A Ta11 A06A . . 82.7(3)
A07B Ta11 A06A . . 34.6(9)
T09A Ta11 CA3B . 20 106.1(3)
A09B Ta11 CA3B 5 20 106.4(6)
A09B Ta11 CA3B . 20 68.3(8)
A09A Ta11 CA3B 5 20 100.3(2)
A09A Ta11 CA3B . 20 59.1(3)
A07B Ta11 CA3B . 20 153.90(15)
A06A Ta11 CA3B . 20 141.21(13)
T09A Ta11 CA3A . 20 106.1(3)
A09B Ta11 CA3A 5 20 106.4(6)
A09B Ta11 CA3A . 20 68.3(8)
A09A Ta11 CA3A 5 20 100.3(2)
A09A Ta11 CA3A . 20 59.1(3)
A07B Ta11 CA3A . 20 153.90(15)
A06A Ta11 CA3A . 20 141.21(13)
CA3B Ta11 CA3A 20 20 0.00(12)
T09A Ta11 CA3A . . 106.1(3)
A09B Ta11 CA3A 5 . 68.3(8)
A09B Ta11 CA3A . . 106.4(6)
A09A Ta11 CA3A 5 . 59.1(3)
A09A Ta11 CA3A . . 100.3(2)
A07B Ta11 CA3A . . 153.90(16)
A06A Ta11 CA3A . . 141.21(13)
CA3B Ta11 CA3A 20 . 51.48(11)
CA3A Ta11 CA3A 20 . 51.48(11)
T09A Ta11 CA2B . 5 118.53(8)
A09B Ta11 CA2B 5 5 66.8(7)
A09B Ta11 CA2B . 5 155.3(4)
A09A Ta11 CA2B 5 5 59.5(2)
A09A Ta11 CA2B . 5 151.0(2)
A07B Ta11 CA2B . 5 104.4(4)
A06A Ta11 CA2B . 5 116.73(7)
CA3B Ta11 CA2B 20 5 97.05(8)
CA3A Ta11 CA2B 20 5 97.05(8)
CA3A Ta11 CA2B . 5 50.93(8)
Al02 Ta12 Al12 . . 66.00(9)
Al02 Ta12 Al12 . 5_565 66.00(9)
Al12 Ta12 Al12 . 5_565 128.81(19)
Al02 Ta12 Al01 . . 84.66(18)
Al12 Ta12 Al01 . . 96.14(9)
Al12 Ta12 Al01 5_565 . 96.14(9)
Al02 Ta12 Al11 . 3 145.72(16)
Al12 Ta12 Al11 . 3 104.72(8)
Al12 Ta12 Al11 5_565 3 104.72(8)
Al01 Ta12 Al11 . 3 129.61(15)
Al02 Ta12 CA2A . . 131.59(6)
Al12 Ta12 CA2A . . 65.66(11)
Al12 Ta12 CA2A 5_565 . 158.41(10)
Al01 Ta12 CA2A . . 97.92(10)
Al11 Ta12 CA2A 3 . 53.73(7)
Al02 Ta12 CA2B . 20_565 131.59(6)
Al12 Ta12 CA2B . 20_565 158.42(10)
Al12 Ta12 CA2B 5_565 20_565 65.67(11)
Al01 Ta12 CA2B . 20_565 97.92(10)
Al11 Ta12 CA2B 3 20_565 53.73(7)
CA2A Ta12 CA2B . 20_565 96.14(12)
Al02 Ta12 CA2A . 20_565 131.59(6)
Al12 Ta12 CA2A . 20_565 158.42(10)
Al12 Ta12 CA2A 5_565 20_565 65.67(11)
Al01 Ta12 CA2A . 20_565 97.92(10)
Al11 Ta12 CA2A 3 20_565 53.73(7)
CA2A Ta12 CA2A . 20_565 96.14(12)
CA2B Ta12 CA2A 20_565 20_565 0.00(12)
Al02 Ta12 Ta10 . . 148.27(13)
Al12 Ta12 Ta10 . . 114.99(10)
Al12 Ta12 Ta10 5_565 . 114.99(10)
Al01 Ta12 Ta10 . . 63.61(12)
Al11 Ta12 Ta10 3 . 66.01(9)
CA2A Ta12 Ta10 . . 58.37(6)
CA2B Ta12 Ta10 20_565 . 58.37(6)
CA2A Ta12 Ta10 20_565 . 58.37(6)
Al02 Ta12 Al14 . 5_565 54.93(16)
Al12 Ta12 Al14 . 5_565 69.34(9)
Al12 Ta12 Al14 5_565 5_565 69.34(9)
Al01 Ta12 Al14 . 5_565 139.59(15)
Al11 Ta12 Al14 3 5_565 90.80(13)
CA2A Ta12 Al14 . 5_565 108.60(8)
CA2B Ta12 Al14 20_565 5_565 108.60(8)
CA2A Ta12 Al14 20_565 5_565 108.60(8)
Ta10 Ta12 Al14 . 5_565 156.81(10)
Al11 Ta13 Al11 5_665 . 118.98(16)
Al11 Ta13 Ta16 5_665 . 149.52(9)
Al11 Ta13 Ta16 . . 56.92(9)
Al11 Ta13 Ta16 5_665 20 56.92(9)
Al11 Ta13 Ta16 . 20 149.52(9)
Ta16 Ta13 Ta16 . 20 109.56(3)
Al11 Ta13 CA4A 5_665 . 115.21(9)
Al11 Ta13 CA4A . . 115.21(9)
Ta16 Ta13 CA4A . . 58.31(2)
Ta16 Ta13 CA4A 20 . 58.31(2)
Al11 Ta13 CA2B 5_665 5 147.82(11)
Al11 Ta13 CA2B . 5 51.95(10)
Ta16 Ta13 CA2B . 5 57.85(5)
Ta16 Ta13 CA2B 20 5 148.74(6)
CA4A Ta13 CA2B . 5 94.01(6)
Al11 Ta13 CA2A 5_665 5 147.82(11)
Al11 Ta13 CA2A . 5 51.95(10)
Ta16 Ta13 CA2A . 5 57.85(5)
Ta16 Ta13 CA2A 20 5 148.74(6)
CA4A Ta13 CA2A . 5 94.01(6)
CA2B Ta13 CA2A 5 5 0.00(12)
Al11 Ta13 CA2B 5_665 19 51.95(10)
Al11 Ta13 CA2B . 19 147.82(11)
Ta16 Ta13 CA2B . 19 148.74(6)
Ta16 Ta13 CA2B 20 19 57.85(5)
CA4A Ta13 CA2B . 19 94.01(6)
CA2B Ta13 CA2B 5 19 116.18(11)
CA2A Ta13 CA2B 5 19 116.18(11)
Al11 Ta13 CA2A 5_665 19 51.95(10)
Al11 Ta13 CA2A . 19 147.82(11)
Ta16 Ta13 CA2A . 19 148.74(6)
Ta16 Ta13 CA2A 20 19 57.85(5)
CA4A Ta13 CA2A . 19 94.01(6)
CA2B Ta13 CA2A 5 19 116.18(11)
CA2A Ta13 CA2A 5 19 116.18(11)
CA2B Ta13 CA2A 19 19 0.00(13)
Al11 Ta13 CA3A 5_665 . 144.65(9)
Al11 Ta13 CA3A . . 94.92(10)
Ta16 Ta13 CA3A . . 57.68(5)
Ta16 Ta13 CA3A 20 . 99.06(5)
CA4A Ta13 CA3A . . 49.73(7)
CA2B Ta13 CA3A 5 . 49.69(8)
CA2A Ta13 CA3A 5 . 49.69(8)
CA2B Ta13 CA3A 19 . 94.15(8)
CA2A Ta13 CA3A 19 . 94.15(8)
Al12 Ta14 Al05 . 3 99.36(10)
Al12 Ta14 Al05 . 20 99.36(10)
Al05 Ta14 Al05 3 20 105.23(14)
Al12 Ta14 Al04 . . 73.33(14)
Al05 Ta14 Al04 3 . 59.09(10)
Al05 Ta14 Al04 20 . 59.09(10)
Al12 Ta14 CA3B . 20 66.53(10)
Al05 Ta14 CA3B 3 20 152.40(8)
Al05 Ta14 CA3B 20 20 100.59(8)
Al04 Ta14 CA3B . 20 130.97(10)
Al12 Ta14 CA3A . 20 66.53(10)
Al05 Ta14 CA3A 3 20 152.40(8)
Al05 Ta14 CA3A 20 20 100.59(8)
Al04 Ta14 CA3A . 20 130.97(10)
CA3B Ta14 CA3A 20 20 0.00(13)
Al12 Ta14 CA3B . 3 66.53(10)
Al05 Ta14 CA3B 3 3 100.59(8)
Al05 Ta14 CA3B 20 3 152.40(8)
Al04 Ta14 CA3B . 3 130.97(10)
CA3B Ta14 CA3B 20 3 52.47(11)
CA3A Ta14 CA3B 20 3 52.47(11)
Al12 Ta14 CA3A . 3 66.53(10)
Al05 Ta14 CA3A 3 3 100.59(8)
Al05 Ta14 CA3A 20 3 152.40(8)
Al04 Ta14 CA3A . 3 130.97(10)
CA3B Ta14 CA3A 20 3 52.47(11)
CA3A Ta14 CA3A 20 3 52.47(11)
CA3B Ta14 CA3A 3 3 0.0(2)
Al12 Ta14 Al03 . 3 153.25(12)
Al05 Ta14 Al03 3 3 61.93(15)
Al05 Ta14 Al03 20 3 103.89(11)
Al04 Ta14 Al03 . 3 107.78(11)
CA3B Ta14 Al03 20 3 120.81(10)
CA3A Ta14 Al03 20 3 120.81(10)
CA3B Ta14 Al03 3 3 96.70(7)
CA3A Ta14 Al03 3 3 96.70(7)
Al12 Ta14 Al03 . . 153.25(12)
Al05 Ta14 Al03 3 . 103.89(11)
Al05 Ta14 Al03 20 . 61.92(15)
Al04 Ta14 Al03 . . 107.78(11)
CA3B Ta14 Al03 20 . 96.70(7)
CA3A Ta14 Al03 20 . 96.70(7)
CA3B Ta14 Al03 3 . 120.81(10)
CA3A Ta14 Al03 3 . 120.81(10)
Al03 Ta14 Al03 3 . 53.1(3)
Al12 Ta14 CA4A . . 104.21(7)
Al05 Ta14 CA4A 3 . 154.04(8)
Al05 Ta14 CA4A 20 . 60.50(10)
Al04 Ta14 CA4A . . 117.96(6)
CA3B Ta14 CA4A 20 . 51.43(8)
CA3A Ta14 CA4A 20 . 51.43(8)
CA3B Ta14 CA4A 3 . 98.67(8)
CA3A Ta14 CA4A 3 . 98.67(8)
Al03 Ta14 CA4A 3 . 98.69(14)
Al03 Ta14 CA4A . . 50.79(10)
A06B Ta15 A07B 3 17 65.8(10)
A06B Ta15 A09B 3 . 70.8(8)
A07B Ta15 A09B 17 . 91.0(9)
A06B Ta15 A07B 3 3 46.3(10)
A07B Ta15 A07B 17 3 100.6(12)
A09B Ta15 A07B . 3 99.3(10)
A06B Ta15 A06B 3 9 20.5(7)
A07B Ta15 A06B 17 9 45.6(10)
A09B Ta15 A06B . 9 72.9(8)
A07B Ta15 A06B 3 9 63.6(10)
A06B Ta15 A09A 3 . 79.4(4)
A07B Ta15 A09A 17 . 97.7(7)
A09B Ta15 A09A . . 9.1(6)
A07B Ta15 A09A 3 . 104.1(8)
A06B Ta15 A09A 9 . 82.0(4)
A06B Ta15 Ta10 3 . 168.8(4)
A07B Ta15 Ta10 17 . 119.0(10)
A09B Ta15 Ta10 . . 117.8(8)
A07B Ta15 Ta10 3 . 123.0(9)
A06B Ta15 Ta10 9 . 163.5(3)
A09A Ta15 Ta10 . . 108.9(3)
A06B Ta15 A07A 3 3 61.6(4)
A07B Ta15 A07A 17 3 111.2(7)
A09B Ta15 A07A . 3 109.4(4)
A07B Ta15 A07A 3 3 15.4(9)
A06B Ta15 A07A 9 3 78.3(4)
A09A Ta15 A07A . 3 112.29(16)
Ta10 Ta15 A07A . 3 107.61(11)
A06B Ta15 Al10 3 3 109.8(4)
A07B Ta15 Al10 17 3 159.0(5)
A09B Ta15 Al10 . 3 107.2(5)
A07B Ta15 Al10 3 3 66.8(9)
A06B Ta15 Al10 9 3 129.5(3)
A09A Ta15 Al10 . 3 101.68(18)
Ta10 Ta15 Al10 . 3 61.84(7)
A07A Ta15 Al10 3 3 53.45(13)
A06B Ta15 A07A 3 17 79.8(4)
A07B Ta15 A07A 17 17 15.0(9)
A09B Ta15 A07A . 17 101.3(5)
A07B Ta15 A07A 3 17 109.2(8)
A06B Ta15 A07A 9 17 59.9(3)
A09A Ta15 A07A . 17 106.52(17)
Ta10 Ta15 A07A . 17 104.25(12)
A07A Ta15 A07A 3 17 116.82(9)
Al10 Ta15 A07A 3 17 151.51(10)
A06B Ta15 Al08 3 . 127.3(4)
A07B Ta15 Al08 17 . 62.9(9)
A09B Ta15 Al08 . . 98.4(4)
A07B Ta15 Al08 3 . 156.0(7)
A06B Ta15 Al08 9 . 106.9(3)
A09A Ta15 Al08 . . 95.76(15)
Ta10 Ta15 Al08 . . 60.65(7)
A07A Ta15 Al08 3 . 151.95(12)
Al10 Ta15 Al08 3 . 122.48(10)
A07A Ta15 Al08 17 . 51.01(14)
A06B Ta15 A06A 3 3 14.0(4)
A07B Ta15 A06A 17 3 79.3(9)
A09B Ta15 A06A . 3 73.1(7)
A07B Ta15 A06A 3 3 34.3(9)
A06B Ta15 A06A 9 3 34.4(4)
A09A Ta15 A06A . 3 80.7(3)
Ta10 Ta15 A06A . 3 156.68(14)
A07A Ta15 A06A 3 3 49.59(18)
Al10 Ta15 A06A 3 3 95.80(15)
A07A Ta15 A06A 17 3 92.74(18)
Al08 Ta15 A06A . 3 141.26(15)
Al14 Ta16 Al05 3_655 . 77.63(13)
Al14 Ta16 Al12 3_655 5 73.55(13)
Al05 Ta16 Al12 . 5 99.17(14)
Al14 Ta16 Al11 3_655 . 97.50(10)
Al05 Ta16 Al11 . . 152.01(13)
Al12 Ta16 Al11 5 . 105.88(13)
Al14 Ta16 Al13 3_655 . 95.66(10)
Al05 Ta16 Al13 . . 100.32(13)
Al12 Ta16 Al13 5 . 155.07(12)
Al11 Ta16 Al13 . . 52.30(13)
Al14 Ta16 CA3A 3_655 . 139.09(10)
Al05 Ta16 CA3A . . 100.71(11)
Al12 Ta16 CA3A 5 . 66.32(11)
Al11 Ta16 CA3A . . 100.64(8)
Al13 Ta16 CA3A . . 124.34(9)
Al14 Ta16 CA2B 3_655 5 117.47(11)
Al05 Ta16 CA2B . 5 151.77(11)
Al12 Ta16 CA2B 5 5 66.05(11)
Al11 Ta16 CA2B . 5 54.31(10)
Al13 Ta16 CA2B . 5 101.54(11)
CA3A Ta16 CA2B . 5 51.81(8)
Al14 Ta16 CA2A 3_655 5 117.47(11)
Al05 Ta16 CA2A . 5 151.77(11)
Al12 Ta16 CA2A 5 5 66.05(11)
Al11 Ta16 CA2A . 5 54.31(10)
Al13 Ta16 CA2A . 5 101.54(11)
CA3A Ta16 CA2A . 5 51.81(8)
CA2B Ta16 CA2A 5 5 0.0(2)
Al14 Ta16 CA4A 3_655 . 137.82(9)
Al05 Ta16 CA4A . . 60.86(11)
Al12 Ta16 CA4A 5 . 104.44(11)
Al11 Ta16 CA4A . . 122.46(9)
Al13 Ta16 CA4A . . 98.58(8)
CA3A Ta16 CA4A . . 51.63(8)
CA2B Ta16 CA4A 5 . 98.20(8)
CA2A Ta16 CA4A 5 . 98.20(8)
Al14 Ta16 CA5A 3_655 . 115.29(11)
Al05 Ta16 CA5A . . 59.81(12)
Al12 Ta16 CA5A 5 . 151.82(12)
Al11 Ta16 CA5A . . 99.54(12)
Al13 Ta16 CA5A . . 53.11(10)
CA3A Ta16 CA5A . . 97.45(9)
CA2B Ta16 CA5A 5 . 123.07(9)
CA2A Ta16 CA5A 5 . 123.07(9)
CA4A Ta16 CA5A . . 50.18(9)
CA1B Al01 CA1A 5_565 5_565 0.00(14)
CA1B Al01 CA1A 5_565 . 119.955(15)
CA1A Al01 CA1A 5_565 . 119.955(15)
CA1B Al01 CA1B 5_565 3_665 119.955(16)
CA1A Al01 CA1B 5_565 3_665 119.955(16)
CA1A Al01 CA1B . 3_665 119.955(16)
CA1B Al01 CA1A 5_565 3_665 119.955(16)
CA1A Al01 CA1A 5_565 3_665 119.955(16)
CA1A Al01 CA1A . 3_665 119.955(16)
CA1B Al01 CA1A 3_665 3_665 0.00(16)
CA1B Al01 Al08 5_565 5_565 56.57(15)
CA1A Al01 Al08 5_565 5_565 56.57(15)
CA1A Al01 Al08 . 5_565 107.6(2)
CA1B Al01 Al08 3_665 5_565 107.6(2)
CA1A Al01 Al08 3_665 5_565 107.6(2)
CA1B Al01 Al08 5_565 3_665 107.6(2)
CA1A Al01 Al08 5_565 3_665 107.6(2)
CA1A Al01 Al08 . 3_665 107.6(2)
CA1B Al01 Al08 3_665 3_665 56.57(15)
CA1A Al01 Al08 3_665 3_665 56.57(15)
Al08 Al01 Al08 5_565 3_665 59.0(2)
CA1B Al01 Al08 5_565 . 107.6(2)
CA1A Al01 Al08 5_565 . 107.6(2)
CA1A Al01 Al08 . . 56.57(15)
CA1B Al01 Al08 3_665 . 107.6(2)
CA1A Al01 Al08 3_665 . 107.6(2)
Al08 Al01 Al08 5_565 . 59.0(2)
Al08 Al01 Al08 3_665 . 59.0(2)
CA1B Al01 Ta12 5_565 5_565 67.97(11)
CA1A Al01 Ta12 5_565 5_565 67.97(11)
CA1A Al01 Ta12 . 5_565 134.9(3)
CA1B Al01 Ta12 3_665 5_565 67.97(11)
CA1A Al01 Ta12 3_665 5_565 67.97(11)
Al08 Al01 Ta12 5_565 5_565 111.42(8)
Al08 Al01 Ta12 3_665 5_565 111.42(8)
Al08 Al01 Ta12 . 5_565 168.5(2)
CA1B Al01 Ta12 5_565 3_665 134.9(3)
CA1A Al01 Ta12 5_565 3_665 134.9(3)
CA1A Al01 Ta12 . 3_665 67.97(11)
CA1B Al01 Ta12 3_665 3_665 67.97(11)
CA1A Al01 Ta12 3_665 3_665 67.97(11)
Al08 Al01 Ta12 5_565 3_665 168.5(2)
Al08 Al01 Ta12 3_665 3_665 111.42(8)
Al08 Al01 Ta12 . 3_665 111.42(8)
Ta12 Al01 Ta12 5_565 3_665 77.26(18)
CA1B Al01 Ta12 5_565 . 67.97(11)
CA1A Al01 Ta12 5_565 . 67.97(11)
CA1A Al01 Ta12 . . 67.97(11)
CA1B Al01 Ta12 3_665 . 134.9(3)
CA1A Al01 Ta12 3_665 . 134.9(3)
Al08 Al01 Ta12 5_565 . 111.42(8)
Al08 Al01 Ta12 3_665 . 168.5(2)
Al08 Al01 Ta12 . . 111.42(8)
Ta12 Al01 Ta12 5_565 . 77.26(18)
Ta12 Al01 Ta12 3_665 . 77.26(18)
Ta01 Al02 Al14 . . 62.60(18)
Ta01 Al02 Al14 . 3_665 62.60(18)
Al14 Al02 Al14 . 3_665 100.5(2)
Ta01 Al02 Al14 . 5_565 62.60(18)
Al14 Al02 Al14 . 5_565 100.5(2)
Al14 Al02 Al14 3_665 5_565 100.5(2)
Ta01 Al02 Ta12 . . 130.79(13)
Al14 Al02 Ta12 . . 129.55(9)
Al14 Al02 Ta12 3_665 . 129.55(9)
Al14 Al02 Ta12 5_565 . 68.19(10)
Ta01 Al02 Ta12 . 5_565 130.79(13)
Al14 Al02 Ta12 . 5_565 129.55(9)
Al14 Al02 Ta12 3_665 5_565 68.19(10)
Al14 Al02 Ta12 5_565 5_565 129.55(9)
Ta12 Al02 Ta12 . 5_565 81.94(19)
Ta01 Al02 Ta12 . 3_665 130.79(13)
Al14 Al02 Ta12 . 3_665 68.19(10)
Al14 Al02 Ta12 3_665 3_665 129.55(9)
Al14 Al02 Ta12 5_565 3_665 129.55(9)
Ta12 Al02 Ta12 . 3_665 81.94(19)
Ta12 Al02 Ta12 5_565 3_665 81.94(19)
Ta01 Al02 Al12 . 5_565 103.87(17)
Al14 Al02 Al12 . 5_565 166.5(3)
Al14 Al02 Al12 3_665 5_565 71.30(7)
Al14 Al02 Al12 5_565 5_565 71.30(7)
Ta12 Al02 Al12 . 5_565 58.39(9)
Ta12 Al02 Al12 5_565 5_565 58.39(9)
Ta12 Al02 Al12 3_665 5_565 125.3(3)
Ta01 Al02 Al12 . . 103.87(17)
Al14 Al02 Al12 . . 71.30(7)
Al14 Al02 Al12 3_665 . 166.5(3)
Al14 Al02 Al12 5_565 . 71.30(7)
Ta12 Al02 Al12 . . 58.39(9)
Ta12 Al02 Al12 5_565 . 125.3(3)
Ta12 Al02 Al12 3_665 . 58.39(9)
Al12 Al02 Al12 5_565 . 114.44(13)
Ta01 Al02 Al12 . 3_665 103.87(17)
Al14 Al02 Al12 . 3_665 71.30(7)
Al14 Al02 Al12 3_665 3_665 71.30(7)
Al14 Al02 Al12 5_565 3_665 166.5(3)
Ta12 Al02 Al12 . 3_665 125.3(3)
Ta12 Al02 Al12 5_565 3_665 58.39(9)
Ta12 Al02 Al12 3_665 3_665 58.39(9)
Al12 Al02 Al12 5_565 3_665 114.44(13)
Al12 Al02 Al12 . 3_665 114.44(13)
CA4B Al03 CA4A 16_556 16_556 0.00(11)
CA4B Al03 CA4A 16_556 . 107.6(3)
CA4A Al03 CA4A 16_556 . 107.6(3)
CA4B Al03 Al03 16_556 14_556 120.74(12)
CA4A Al03 Al03 16_556 14_556 120.74(12)
CA4A Al03 Al03 . 14_556 120.74(12)
CA4B Al03 Al03 16_556 3 120.74(12)
CA4A Al03 Al03 16_556 3 120.74(12)
CA4A Al03 Al03 . 3 120.74(12)
Al03 Al03 Al03 14_556 3 60.0
CA4B Al03 Ta14 16_556 5 116.62(13)
CA4A Al03 Ta14 16_556 5 116.62(13)
CA4A Al03 Ta14 . 5 65.53(5)
Al03 Al03 Ta14 14_556 5 63.43(13)
Al03 Al03 Ta14 3 5 113.43(13)
CA4B Al03 Ta14 16_556 14_556 65.53(5)
CA4A Al03 Ta14 16_556 14_556 65.53(5)
CA4A Al03 Ta14 . 14_556 116.62(13)
Al03 Al03 Ta14 14_556 14_556 63.43(13)
Al03 Al03 Ta14 3 14_556 113.43(13)
Ta14 Al03 Ta14 5 14_556 64.58(2)
CA4B Al03 Ta14 16_556 16_556 65.52(5)
CA4A Al03 Ta14 16_556 16_556 65.52(5)
CA4A Al03 Ta14 . 16_556 116.62(13)
Al03 Al03 Ta14 14_556 16_556 113.43(13)
Al03 Al03 Ta14 3 16_556 63.43(13)
Ta14 Al03 Ta14 5 16_556 176.7(3)
Ta14 Al03 Ta14 14_556 16_556 115.32(3)
CA4B Al03 Ta14 16_556 . 116.62(13)
CA4A Al03 Ta14 16_556 . 116.62(13)
CA4A Al03 Ta14 . . 65.52(5)
Al03 Al03 Ta14 14_556 . 113.43(13)
Al03 Al03 Ta14 3 . 63.43(13)
Ta14 Al03 Ta14 5 . 115.32(3)
Ta14 Al03 Ta14 14_556 . 176.7(3)
Ta14 Al03 Ta14 16_556 . 64.58(2)
CA4B Al03 Ta04 16_556 . 174.6(3)
CA4A Al03 Ta04 16_556 . 174.6(3)
CA4A Al03 Ta04 . . 66.95(7)
Al03 Al03 Ta04 14_556 . 63.70(10)
Al03 Al03 Ta04 3 . 63.70(10)
Ta14 Al03 Ta04 5 . 61.73(5)
Ta14 Al03 Ta04 14_556 . 116.38(12)
Ta14 Al03 Ta04 16_556 . 116.38(12)
Ta14 Al03 Ta04 . . 61.73(5)
CA4B Al03 Ta04 16_556 14_556 66.95(7)
CA4A Al03 Ta04 16_556 14_556 66.95(7)
CA4A Al03 Ta04 . 14_556 174.6(2)
Al03 Al03 Ta04 14_556 14_556 63.70(10)
Al03 Al03 Ta04 3 14_556 63.70(10)
Ta14 Al03 Ta04 5 14_556 116.38(12)
Ta14 Al03 Ta04 14_556 14_556 61.73(5)
Ta14 Al03 Ta04 16_556 14_556 61.73(5)
Ta14 Al03 Ta04 . 14_556 116.38(12)
Ta04 Al03 Ta04 . 14_556 118.4(2)
Ta01 Al04 Al05 . 3 126.53(18)
Ta01 Al04 Al05 . 20 126.53(18)
Al05 Al04 Al05 3 20 106.9(4)
Ta01 Al04 Ta14 . 16_556 146.64(10)
Al05 Al04 Ta14 3 16_556 60.19(17)
Al05 Al04 Ta14 20 16_556 60.19(17)
Ta01 Al04 Ta14 . . 146.64(10)
Al05 Al04 Ta14 3 . 60.19(17)
Al05 Al04 Ta14 20 . 60.19(17)
Ta14 Al04 Ta14 16_556 . 66.7(2)
Ta01 Al04 Al14 . 16_556 58.39(17)
Al05 Al04 Al14 3 16_556 151.30(9)
Al05 Al04 Al14 20 16_556 75.33(12)
Ta14 Al04 Al14 16_556 16_556 100.00(10)
Ta14 Al04 Al14 . 16_556 134.57(16)
Ta01 Al04 Al14 . . 58.39(17)
Al05 Al04 Al14 3 . 151.30(9)
Al05 Al04 Al14 20 . 75.33(12)
Ta14 Al04 Al14 16_556 . 134.57(16)
Ta14 Al04 Al14 . . 100.00(10)
Al14 Al04 Al14 16_556 . 57.39(19)
Ta01 Al04 Al14 . 14_566 58.39(17)
Al05 Al04 Al14 3 14_566 75.33(12)
Al05 Al04 Al14 20 14_566 151.30(9)
Ta14 Al04 Al14 16_556 14_566 100.00(10)
Ta14 Al04 Al14 . 14_566 134.57(16)
Al14 Al04 Al14 16_556 14_566 89.4(3)
Al14 Al04 Al14 . 14_566 116.8(3)
Ta01 Al04 Al14 . 5_565 58.39(17)
Al05 Al04 Al14 3 5_565 75.33(12)
Al05 Al04 Al14 20 5_565 151.30(9)
Ta14 Al04 Al14 16_556 5_565 134.57(16)
Ta14 Al04 Al14 . 5_565 100.00(10)
Al14 Al04 Al14 16_556 5_565 116.8(3)
Al14 Al04 Al14 . 5_565 89.4(3)
Al14 Al04 Al14 14_566 5_565 57.39(19)
Al04 Al05 Ta07 14_556 . 101.6(2)
Al04 Al05 Ta16 14_556 16_556 86.88(12)
Ta07 Al05 Ta16 . 16_556 72.36(9)
Al04 Al05 Ta16 14_556 . 86.88(11)
Ta07 Al05 Ta16 . . 72.36(9)
Ta16 Al05 Ta16 16_556 . 142.05(18)
Al04 Al05 Ta14 14_556 5 60.72(15)
Ta07 Al05 Ta14 . 5 139.42(11)
Ta16 Al05 Ta14 16_556 5 135.44(16)
Ta16 Al05 Ta14 . 5 70.54(5)
Al04 Al05 Ta14 14_556 14_556 60.72(15)
Ta07 Al05 Ta14 . 14_556 139.42(11)
Ta16 Al05 Ta14 16_556 14_556 70.54(5)
Ta16 Al05 Ta14 . 14_556 135.44(16)
Ta14 Al05 Ta14 5 14_556 67.13(11)
Al04 Al05 CA5A 14_556 . 148.74(14)
Ta07 Al05 CA5A . . 64.75(12)
Ta16 Al05 CA5A 16_556 . 112.85(16)
Ta16 Al05 CA5A . . 62.50(9)
Ta14 Al05 CA5A 5 . 110.15(11)
Ta14 Al05 CA5A 14_556 . 147.30(19)
Al04 Al05 CA5B 14_556 16_556 148.73(14)
Ta07 Al05 CA5B . 16_556 64.75(12)
Ta16 Al05 CA5B 16_556 16_556 62.50(9)
Ta16 Al05 CA5B . 16_556 112.85(16)
Ta14 Al05 CA5B 5 16_556 147.30(19)
Ta14 Al05 CA5B 14_556 16_556 110.15(11)
CA5A Al05 CA5B . 16_556 53.42(17)
Al04 Al05 CA5A 14_556 16_556 148.73(14)
Ta07 Al05 CA5A . 16_556 64.75(12)
Ta16 Al05 CA5A 16_556 16_556 62.50(9)
Ta16 Al05 CA5A . 16_556 112.85(16)
Ta14 Al05 CA5A 5 16_556 147.30(19)
Ta14 Al05 CA5A 14_556 16_556 110.15(11)
CA5A Al05 CA5A . 16_556 53.42(17)
CA5B Al05 CA5A 16_556 16_556 0.00(15)
Al04 Al05 CA4A 14_556 . 121.17(15)
Ta07 Al05 CA4A . . 112.33(14)
Ta16 Al05 CA4A 16_556 . 147.89(17)
Ta16 Al05 CA4A . . 61.72(6)
Ta14 Al05 CA4A 5 . 62.18(8)
Ta14 Al05 CA4A 14_556 . 107.79(16)
CA5A Al05 CA4A . . 51.10(11)
CA5B Al05 CA4A 16_556 . 89.99(15)
CA5A Al05 CA4A 16_556 . 89.99(15)
A06B A06A A06B . 20 132(3)
A06B A06A A07B . . 111.0(14)
A06B A06A A07B 20 . 111.0(14)
A06B A06A A06B . 7 11.2(16)
A06B A06A A06B 20 7 121.9(18)
A07B A06A A06B . 7 115.7(8)
A06B A06A A06B . 17 121.9(18)
A06B A06A A06B 20 17 11.2(16)
A07B A06A A06B . 17 115.7(8)
A06B A06A A06B 7 17 111.6(12)
A06B A06A T09A . . 83.8(14)
A06B A06A T09A 20 . 83.8(14)
A07B A06A T09A . . 134.5(15)
A06B A06A T09A 7 . 87.3(7)
A06B A06A T09A 17 . 87.3(7)
A06B A06A T09B . . 81.8(14)
A06B A06A T09B 20 . 81.8(14)
A07B A06A T09B . . 139.4(14)
A06B A06A T09B 7 . 84.5(6)
A06B A06A T09B 17 . 84.5(6)
T09A A06A T09B . . 4.9(4)
A06B A06A A06A . 15 11.8(13)
A06B A06A A06A 20 15 119.8(14)
A07B A06A A06A . 15 120.3(5)
A06B A06A A06A 7 15 5.3(6)
A06B A06A A06A 17 15 110.0(7)
T09A A06A A06A . 15 82.1(4)
T09B A06A A06A . 15 79.2(2)
A06B A06A A06A . 17 119.8(14)
A06B A06A A06A 20 17 11.8(13)
A07B A06A A06A . 17 120.3(5)
A06B A06A A06A 7 17 110.0(7)
A06B A06A A06A 17 17 5.3(6)
T09A A06A A06A . 17 82.1(4)
T09B A06A A06A . 17 79.2(2)
A06A A06A A06A 15 17 108.0(4)
A06B A06A A07A . . 111.5(14)
A06B A06A A07A 20 . 111.5(14)
A07B A06A A07A . . 2.5(13)
A06B A06A A07A 7 . 116.6(7)
A06B A06A A07A 17 . 116.6(7)
T09A A06A A07A . . 132.0(7)
T09B A06A A07A . . 137.0(4)
A06A A06A A07A 15 . 121.10(8)
A06A A06A A07A 17 . 121.10(8)
A06B A06A T09B . 5 72.3(14)
A06B A06A T09B 20 5 85.9(14)
A07B A06A T09B . 5 145.9(13)
A06B A06A T09B 7 5 74.5(7)
A06B A06A T09B 17 5 86.7(7)
T09A A06A T09B . 5 14.1(7)
T09B A06A T09B . 5 10.2(4)
A06A A06A T09B 15 5 69.2(3)
A06A A06A T09B 17 5 81.4(2)
A07A A06A T09B . 5 143.5(3)
A06B A06A T09B . 3 85.9(14)
A06B A06A T09B 20 3 72.3(14)
A07B A06A T09B . 3 145.9(13)
A06B A06A T09B 7 3 86.7(7)
A06B A06A T09B 17 3 74.5(7)
T09A A06A T09B . 3 14.1(7)
T09B A06A T09B . 3 10.2(4)
A06A A06A T09B 15 3 81.4(2)
A06A A06A T09B 17 3 69.2(3)
A07A A06A T09B . 3 143.5(3)
T09B A06A T09B 5 3 14.6(5)
A06A A06B A06B . 7 160(3)
A06A A06B A06B . 20 24.2(14)
A06B A06B A06B 7 20 137.4(13)
A06A A06B A06A . 15 162.9(19)
A06B A06B A06A 7 15 9.0(13)
A06B A06B A06A 20 15 138.7(6)
A06A A06B T09A . . 74.8(14)
A06B A06B T09A 7 . 110.4(15)
A06B A06B T09A 20 . 70.4(5)
A06A A06B T09A 15 . 102.0(10)
A06A A06B A07B . . 49.0(12)
A06B A06B A07B 7 . 137.1(12)
A06B A06B A07B 20 . 70.5(6)
A06A A06B A07B 15 . 143.6(12)
T09A A06B A07B . . 110.3(13)
A06A A06B A06B . 15 151.8(15)
A06B A06B A06B 7 15 25.5(11)
A06B A06B A06B 20 15 129.6(5)
A06A A06B A06B 15 15 17.2(6)
T09A A06B A06B . 15 84.9(8)
A07B A06B A06B . 15 159.1(10)
A06A A06B A06B . 17 40.9(14)
A06B A06B A06B 7 17 120.3(17)
A06B A06B A06B 20 17 17.1(6)
A06A A06B A06B 15 17 121.9(8)
T09A A06B A06B . 17 73.9(5)
A07B A06B A06B . 17 83.8(9)
A06B A06B A06B 15 17 114.9(6)
A06A A06B T09B . . 78.7(14)
A06B A06B T09B 7 . 105.1(13)
A06B A06B T09B 20 . 72.1(4)
A06A A06B T09B 15 . 96.9(8)
T09A A06B T09B . . 6.0(4)
A07B A06B T09B . . 116.1(12)
A06B A06B T09B 15 . 79.7(5)
A06B A06B T09B 17 . 73.8(5)
A06A A06B T09A . 15 111.6(17)
A06B A06B T09A 7 15 49.2(12)
A06B A06B T09A 20 15 88.2(7)
A06A A06B T09A 15 15 51.6(7)
T09A A06B T09A . 15 96.5(13)
A07B A06B T09A . 15 136.4(12)
A06B A06B T09A 15 15 50.9(6)
A06B A06B T09A 17 15 71.0(8)
T09B A06B T09A . 15 90.9(9)
A06A A06B Ta15 . 5 110.8(15)
A06B A06B Ta15 7 5 87.2(12)
A06B A06B Ta15 20 5 135.0(3)
A06A A06B Ta15 15 5 86.3(7)
T09A A06B Ta15 . 5 104.8(7)
A07B A06B Ta15 . 5 69.9(7)
A06B A06B Ta15 15 5 92.9(8)
A06B A06B Ta15 17 5 151.7(8)
T09B A06B Ta15 . 5 107.8(6)
T09A A06B Ta15 15 5 136.1(9)
A06A A06B T09B . 5 91.9(15)
A06B A06B T09B 7 5 91.5(13)
A06B A06B T09B 20 5 82.7(5)
A06A A06B T09B 15 5 83.2(7)
T09A A06B T09B . 5 19.0(9)
A07B A06B T09B . 5 129.2(12)
A06B A06B T09B 15 5 66.0(5)
A06B A06B T09B 17 5 81.3(5)
T09B A06B T09B . 5 13.7(5)
T09A A06B T09B 15 5 82.5(5)
Ta15 A06B T09B 5 5 106.8(6)
A07B A07A A06A . . 5(3)
A07B A07A Al08 . 15 114(3)
A06A A07A Al08 . 15 119.7(3)
A07B A07A Al10 . 20 122(2)
A06A A07A Al10 . 20 118.0(2)
Al08 A07A Al10 15 20 113.7(2)
A07B A07A Al10 . . 122(2)
A06A A07A Al10 . . 118.0(2)
Al08 A07A Al10 15 . 113.7(2)
Al10 A07A Al10 20 . 59.55(19)
A07B A07A A06B . . 14.5(6)
A06A A07A A06B . . 14.6(3)
Al08 A07A A06B 15 . 115.9(4)
Al10 A07A A06B 20 . 127.8(4)
Al10 A07A A06B . . 111.6(4)
A07B A07A A06B . 20 14.5(6)
A06A A07A A06B . 20 14.6(3)
Al08 A07A A06B 15 20 115.9(4)
Al10 A07A A06B 20 20 111.6(4)
Al10 A07A A06B . 20 127.8(4)
A06B A07A A06B . 20 28.5(7)
A07B A07A Ta15 . 5 67.9(10)
A06A A07A Ta15 . 5 66.14(13)
Al08 A07A Ta15 15 5 116.49(10)
Al10 A07A Ta15 20 5 114.54(18)
Al10 A07A Ta15 . 5 63.35(10)
A06B A07A Ta15 . 5 53.7(3)
A06B A07A Ta15 20 5 80.6(4)
A07B A07A Ta15 . 19 67.9(10)
A06A A07A Ta15 . 19 66.14(13)
Al08 A07A Ta15 15 19 116.49(10)
Al10 A07A Ta15 20 19 63.35(10)
Al10 A07A Ta15 . 19 114.54(18)
A06B A07A Ta15 . 19 80.6(4)
A06B A07A Ta15 20 19 53.7(3)
Ta15 A07A Ta15 5 19 120.8(2)
A07B A07A Ta15 . 9 63(2)
A06A A07A Ta15 . 9 67.05(19)
Al08 A07A Ta15 15 9 64.51(14)
Al10 A07A Ta15 20 9 173.49(19)
Al10 A07A Ta15 . 9 114.88(7)
A06B A07A Ta15 . 9 56.3(3)
A06B A07A Ta15 20 9 74.3(4)
Ta15 A07A Ta15 5 9 62.85(7)
Ta15 A07A Ta15 19 9 123.16(19)
A07B A07A Ta15 . 15 63(2)
A06A A07A Ta15 . 15 67.05(19)
Al08 A07A Ta15 15 15 64.51(14)
Al10 A07A Ta15 20 15 114.88(7)
Al10 A07A Ta15 . 15 173.49(19)
A06B A07A Ta15 . 15 74.3(4)
A06B A07A Ta15 20 15 56.3(3)
Ta15 A07A Ta15 5 15 123.16(19)
Ta15 A07A Ta15 19 15 62.85(7)
Ta15 A07A Ta15 9 15 70.45(12)
A07B A07A Ta11 . . 69(3)
A06A A07A Ta11 . . 63.2(2)
Al08 A07A Ta11 15 . 177.1(3)
Al10 A07A Ta11 20 . 63.93(13)
Al10 A07A Ta11 . . 63.93(13)
A06B A07A Ta11 . . 66.9(3)
A06B A07A Ta11 20 . 66.9(3)
Ta15 A07A Ta11 5 . 64.21(10)
Ta15 A07A Ta11 19 . 64.21(10)
Ta15 A07A Ta11 9 . 117.67(17)
Ta15 A07A Ta11 15 . 117.67(17)
A07A A07B A06A . . 172(4)
A07A A07B A06B . . 160.2(9)
A06A A07B A06B . . 20.0(6)
A07A A07B A06B . 20 160.2(9)
A06A A07B A06B . 20 20.0(6)
A06B A07B A06B . 20 39.0(12)
A07A A07B Ta15 . 9 102(3)
A06A A07B Ta15 . 9 83.9(13)
A06B A07B Ta15 . 9 68.4(10)
A06B A07B Ta15 20 9 93.2(15)
A07A A07B Ta15 . 15 102(3)
A06A A07B Ta15 . 15 83.9(13)
A06B A07B Ta15 . 15 93.2(15)
A06B A07B Ta15 20 15 68.4(10)
Ta15 A07B Ta15 9 15 78.6(10)
A07A A07B Ta15 . 19 96.7(13)
A06A A07B Ta15 . 19 80.6(10)
A06B A07B Ta15 . 19 100.5(15)
A06B A07B Ta15 20 19 63.8(8)
Ta15 A07B Ta15 9 19 145.2(14)
Ta15 A07B Ta15 15 19 68.9(3)
A07A A07B Ta15 . 5 96.7(13)
A06A A07B Ta15 . 5 80.6(10)
A06B A07B Ta15 . 5 63.8(8)
A06B A07B Ta15 20 5 100.5(15)
Ta15 A07B Ta15 9 5 68.9(3)
Ta15 A07B Ta15 15 5 145.2(14)
Ta15 A07B Ta15 19 5 137.6(15)
A07A A07B Ta11 . . 96(3)
A06A A07B Ta11 . . 75.7(14)
A06B A07B Ta11 . . 80.7(13)
A06B A07B Ta11 20 . 80.7(13)
Ta15 A07B Ta11 9 . 135.8(9)
Ta15 A07B Ta11 15 . 135.8(9)
Ta15 A07B Ta11 19 . 69.3(7)
Ta15 A07B Ta11 5 . 69.3(7)
A07A A07B A06B . 7 150.1(9)
A06A A07B A06B . 7 32.2(6)
A06B A07B A06B . 7 13.1(5)
A06B A07B A06B 20 7 49.7(11)
Ta15 A07B A06B 9 7 55.8(7)
Ta15 A07B A06B 15 7 93.3(13)
Ta15 A07B A06B 19 7 112.7(15)
Ta15 A07B A06B 5 7 58.3(6)
Ta11 A07B A06B . 7 89.8(12)
A07A A07B A06B . 17 150.1(9)
A06A A07B A06B . 17 32.2(6)
A06B A07B A06B . 17 49.7(11)
A06B A07B A06B 20 17 13.1(5)
Ta15 A07B A06B 9 17 93.3(13)
Ta15 A07B A06B 15 17 55.8(7)
Ta15 A07B A06B 19 17 58.3(6)
Ta15 A07B A06B 5 17 112.7(15)
Ta11 A07B A06B . 17 89.8(12)
A06B A07B A06B 7 17 58.6(11)
A07A A07B Al08 . 15 52(3)
A06A A07B Al08 . 15 136.1(19)
A06B A07B Al08 . 15 128.8(16)
A06B A07B Al08 20 15 128.8(16)
Ta15 A07B Al08 9 15 63.0(8)
Ta15 A07B Al08 15 15 62.9(8)
Ta15 A07B Al08 19 15 110.0(9)
Ta15 A07B Al08 5 15 110.0(9)
Ta11 A07B Al08 . 15 148.2(17)
A06B A07B Al08 7 15 117.6(12)
A06B A07B Al08 17 15 117.6(12)
A07A Al08 CA1A 17 . 119.7(2)
A07A Al08 Al08 17 5_565 122.68(14)
CA1A Al08 Al08 . 5_565 108.69(11)
A07A Al08 Al08 17 3_665 122.68(14)
CA1A Al08 Al08 . 3_665 108.69(11)
Al08 Al08 Al08 5_565 3_665 60.0010(10)
A07A Al08 Al01 17 . 176.1(3)
CA1A Al08 Al01 . . 56.37(15)
Al08 Al08 Al01 5_565 . 60.50(11)
Al08 Al08 Al01 3_665 . 60.50(11)
A07A Al08 Ta08 17 15_565 67.70(11)
CA1A Al08 Ta08 . 15_565 123.44(8)
Al08 Al08 Ta08 5_565 15_565 60.61(10)
Al08 Al08 Ta08 3_665 15_565 109.56(9)
Al01 Al08 Ta08 . 15_565 114.03(11)
A07A Al08 Ta08 17 17 67.70(11)
CA1A Al08 Ta08 . 17 123.44(8)
Al08 Al08 Ta08 5_565 17 109.56(9)
Al08 Al08 Ta08 3_665 17 60.61(10)
Al01 Al08 Ta08 . 17 114.03(11)
Ta08 Al08 Ta08 15_565 17 111.27(15)
A07A Al08 A07B 17 17 13.9(8)
CA1A Al08 A07B . 17 105.8(8)
Al08 Al08 A07B 5_565 17 133.4(6)
Al08 Al08 A07B 3_665 17 133.4(6)
Al01 Al08 A07B . 17 162.1(8)
Ta08 Al08 A07B 15_565 17 74.5(4)
Ta08 Al08 A07B 17 17 74.5(4)
A07A Al08 Ta15 17 . 64.48(14)
CA1A Al08 Ta15 . . 67.09(12)
Al08 Al08 Ta15 5_565 . 114.48(6)
Al08 Al08 Ta15 3_665 . 172.29(8)
Al01 Al08 Ta15 . . 112.48(15)
Ta08 Al08 Ta15 15_565 . 69.54(6)
Ta08 Al08 Ta15 17 . 127.05(16)
A07B Al08 Ta15 17 . 54.2(6)
A07A Al08 Ta15 17 19 64.48(14)
CA1A Al08 Ta15 . 19 67.09(12)
Al08 Al08 Ta15 5_565 19 172.29(8)
Al08 Al08 Ta15 3_665 19 114.48(6)
Al01 Al08 Ta15 . 19 112.48(15)
Ta08 Al08 Ta15 15_565 19 127.05(16)
Ta08 Al08 Ta15 17 19 69.54(6)
A07B Al08 Ta15 17 19 54.2(6)
Ta15 Al08 Ta15 . 19 70.43(11)
A07A Al08 Ta10 17 . 114.44(10)
CA1A Al08 Ta10 . . 63.75(8)
Al08 Al08 Ta10 5_565 . 61.79(9)
Al08 Al08 Ta10 3_665 . 113.31(9)
Al01 Al08 Ta10 . . 64.44(9)
Ta08 Al08 Ta10 15_565 . 63.53(2)
Ta08 Al08 Ta10 17 . 171.12(18)
A07B Al08 Ta10 17 . 109.6(3)
Ta15 Al08 Ta10 . . 59.20(5)
Ta15 Al08 Ta10 19 . 119.31(15)
CA1A A09A T09A . . 147.5(6)
CA1A A09A T09A . 3 147.5(6)
T09A A09A T09A . 3 25.6(12)
CA1A A09A Ta11 . 3 112.83(18)
T09A A09A Ta11 . 3 83.4(7)
T09A A09A Ta11 3 3 58.5(6)
CA1A A09A Ta11 . . 112.83(18)
T09A A09A Ta11 . . 58.5(6)
T09A A09A Ta11 3 . 83.4(7)
Ta11 A09A Ta11 3 . 134.3(3)
CA1A A09A Ta03 . . 150.5(5)
T09A A09A Ta03 . . 60.4(3)
T09A A09A Ta03 3 . 60.4(3)
Ta11 A09A Ta03 3 . 69.69(14)
Ta11 A09A Ta03 . . 69.69(14)
CA1A A09A CA3B . 20 92.1(4)
T09A A09A CA3B . 20 107.7(3)
T09A A09A CA3B 3 20 120.3(5)
Ta11 A09A CA3B 3 20 112.7(3)
Ta11 A09A CA3B . 20 63.36(14)
Ta03 A09A CA3B . 20 61.95(19)
CA1A A09A CA3A . 20 92.1(4)
T09A A09A CA3A . 20 107.7(3)
T09A A09A CA3A 3 20 120.3(5)
Ta11 A09A CA3A 3 20 112.7(3)
Ta11 A09A CA3A . 20 63.36(14)
Ta03 A09A CA3A . 20 61.95(19)
CA3B A09A CA3A 20 20 0.00(13)
CA1A A09A CA3B . 3 92.1(4)
T09A A09A CA3B . 3 120.3(5)
T09A A09A CA3B 3 3 107.7(3)
Ta11 A09A CA3B 3 3 63.36(14)
Ta11 A09A CA3B . 3 112.7(3)
Ta03 A09A CA3B . 3 61.95(19)
CA3B A09A CA3B 20 3 53.9(3)
CA3A A09A CA3B 20 3 53.9(3)
CA1A A09A CA3A . 3 92.1(4)
T09A A09A CA3A . 3 120.3(5)
T09A A09A CA3A 3 3 107.7(3)
Ta11 A09A CA3A 3 3 63.36(14)
Ta11 A09A CA3A . 3 112.7(3)
Ta03 A09A CA3A . 3 61.95(19)
CA3B A09A CA3A 20 3 53.9(3)
CA3A A09A CA3A 20 3 53.9(3)
CA3B A09A CA3A 3 3 0.0(2)
CA1A A09A Ta15 . . 65.94(16)
T09A A09A Ta15 . . 97.9(5)
T09A A09A Ta15 3 . 82.7(6)
Ta11 A09A Ta15 3 . 67.72(12)
Ta11 A09A Ta15 . . 136.2(4)
Ta03 A09A Ta15 . . 134.0(3)
CA3B A09A Ta15 20 . 154.3(5)
CA3A A09A Ta15 20 . 154.3(5)
CA3B A09A Ta15 3 . 111.10(16)
CA3A A09A Ta15 3 . 111.10(16)
T09A A09B T09A . 3 29.6(14)
T09A A09B T09B . . 6.7(4)
T09A A09B T09B 3 . 23.1(10)
T09A A09B T09B . 3 23.1(10)
T09A A09B T09B 3 3 6.7(4)
T09B A09B T09B . 3 16.4(7)
T09A A09B Ta15 . 19 93.7(11)
T09A A09B Ta15 3 19 112.8(13)
T09B A09B Ta15 . 19 99.2(11)
T09B A09B Ta15 3 19 110.0(12)
T09A A09B Ta15 . . 112.8(13)
T09A A09B Ta15 3 . 93.7(11)
T09B A09B Ta15 . . 110.0(12)
T09B A09B Ta15 3 . 99.2(11)
Ta15 A09B Ta15 19 . 78.5(6)
T09A A09B Ta11 . 3 91.6(10)
T09A A09B Ta11 3 3 63.3(7)
T09B A09B Ta11 . 3 84.9(7)
T09B A09B Ta11 3 3 69.1(6)
Ta15 A09B Ta11 19 3 148.2(9)
Ta15 A09B Ta11 . 3 70.56(18)
T09A A09B Ta11 . . 63.3(7)
T09A A09B Ta11 3 . 91.6(10)
T09B A09B Ta11 . . 69.1(6)
T09B A09B Ta11 3 . 84.9(7)
Ta15 A09B Ta11 19 . 70.56(18)
Ta15 A09B Ta11 . . 148.2(9)
Ta11 A09B Ta11 3 . 138.3(8)
T09A A09B Ta03 . . 63.9(6)
T09A A09B Ta03 3 . 63.9(6)
T09B A09B Ta03 . . 61.7(5)
T09B A09B Ta03 3 . 61.7(5)
Ta15 A09B Ta03 19 . 139.8(3)
Ta15 A09B Ta03 . . 139.8(3)
Ta11 A09B Ta03 3 . 69.5(4)
Ta11 A09B Ta03 . . 69.5(4)
T09A A09B T09B . 5 16.4(8)
T09A A09B T09B 3 5 16.4(8)
T09B A09B T09B . 5 9.9(4)
T09B A09B T09B 3 5 9.9(4)
Ta15 A09B T09B 19 5 108.8(11)
Ta15 A09B T09B . 5 108.8(11)
Ta11 A09B T09B 3 5 75.5(6)
Ta11 A09B T09B . 5 75.5(6)
Ta03 A09B T09B . 5 55.9(4)
T09A A09B CA1A . . 158.1(10)
T09A A09B CA1A 3 . 158.1(10)
T09B A09B CA1A . . 163.2(11)
T09B A09B CA1A 3 . 163.2(11)
Ta15 A09B CA1A 19 . 64.5(4)
Ta15 A09B CA1A . . 64.5(4)
Ta11 A09B CA1A 3 . 106.7(7)
Ta11 A09B CA1A . . 106.7(7)
Ta03 A09B CA1A . . 133.4(13)
T09B A09B CA1A 5 . 170.8(12)
CA2B Al10 CA2A 5 5 0.0(3)
CA2B Al10 Al10 5 20 118.96(10)
CA2A Al10 Al10 5 20 118.96(10)
CA2B Al10 A07A 5 . 117.31(19)
CA2A Al10 A07A 5 . 117.31(19)
Al10 Al10 A07A 20 . 60.23(9)
CA2B Al10 Al10 5 19_655 109.47(10)
CA2A Al10 Al10 5 19_655 109.47(10)
Al10 Al10 Al10 20 19_655 120.0000(10)
A07A Al10 Al10 . 19_655 123.54(14)
CA2B Al10 Al11 5 . 59.35(12)
CA2A Al10 Al11 5 . 59.35(12)
Al10 Al10 Al11 20 . 118.00(12)
A07A Al10 Al11 . . 175.49(19)
Al10 Al10 Al11 19_655 . 60.96(9)
CA2B Al10 Ta08 5 . 122.11(14)
CA2A Al10 Ta08 5 . 122.11(14)
Al10 Al10 Ta08 20 . 111.63(7)
A07A Al10 Ta08 . . 66.66(12)
Al10 Al10 Ta08 19_655 . 62.43(7)
Al11 Al10 Ta08 . . 117.47(13)
CA2B Al10 Ta15 5 5 64.81(10)
CA2A Al10 Ta15 5 5 64.81(10)
Al10 Al10 Ta15 20 5 114.97(7)
A07A Al10 Ta15 . 5 63.19(12)
Al10 Al10 Ta15 19_655 5 116.47(7)
Al11 Al10 Ta15 . 5 115.82(15)
Ta08 Al10 Ta15 . 5 69.83(7)
CA2B Al10 Ta05 5 . 171.94(15)
CA2A Al10 Ta05 5 . 171.94(15)
Al10 Al10 Ta05 20 . 64.08(6)
A07A Al10 Ta05 . . 70.75(15)
Al10 Al10 Ta05 19_655 . 63.84(6)
Al11 Al10 Ta05 . . 112.60(14)
Ta08 Al10 Ta05 . . 59.91(7)
Ta15 Al10 Ta05 5 . 121.61(11)
CA2B Al10 Ta11 5 . 63.45(10)
CA2A Al10 Ta11 5 . 63.45(10)
Al10 Al10 Ta11 20 . 64.13(6)
A07A Al10 Ta11 . . 63.95(14)
Al10 Al10 Ta11 19_655 . 172.32(6)
Al11 Al10 Ta11 . . 111.56(12)
Ta08 Al10 Ta11 . . 123.23(11)
Ta15 Al10 Ta11 5 . 64.17(7)
Ta05 Al10 Ta11 . . 122.94(11)
CA2B Al10 Ta10 5 5 61.70(10)
CA2A Al10 Ta10 5 5 61.70(10)
Al10 Al10 Ta10 20 5 173.51(6)
A07A Al10 Ta10 . 5 113.43(13)
Al10 Al10 Ta10 19_655 5 63.99(6)
Al11 Al10 Ta10 . 5 68.22(12)
Ta08 Al10 Ta10 . 5 64.91(7)
Ta15 Al10 Ta10 5 5 58.96(6)
Ta05 Al10 Ta10 . 5 116.22(11)
Ta11 Al10 Ta10 . 5 112.58(11)
CA2B Al10 Ta13 5 . 63.95(9)
CA2A Al10 Ta13 5 . 63.95(9)
Al10 Al10 Ta13 20 . 64.75(6)
A07A Al10 Ta13 . . 114.01(14)
Al10 Al10 Ta13 19_655 . 113.84(6)
Al11 Al10 Ta13 . . 62.12(10)
Ta08 Al10 Ta13 . . 173.31(13)
Ta15 Al10 Ta13 5 . 116.65(11)
Ta05 Al10 Ta13 . . 113.67(11)
Ta11 Al10 Ta13 . . 61.08(7)
Ta10 Al10 Ta13 5 . 119.26(11)
Al13 Al11 CA2B . 5 120.57(12)
Al13 Al11 CA2A . 5 120.57(12)
CA2B Al11 CA2A 5 5 0.00(19)
Al13 Al11 CA2B . 21_655 120.57(12)
CA2B Al11 CA2B 5 21_655 112.1(2)
CA2A Al11 CA2B 5 21_655 112.1(2)
Al13 Al11 CA2A . 21_655 120.57(12)
CA2B Al11 CA2A 5 21_655 112.1(2)
CA2A Al11 CA2A 5 21_655 112.1(2)
CA2B Al11 CA2A 21_655 21_655 0.00(14)
Al13 Al11 Al10 . . 123.25(19)
CA2B Al11 Al10 5 . 58.40(11)
CA2A Al11 Al10 5 . 58.40(11)
CA2B Al11 Al10 21_655 . 106.33(18)
CA2A Al11 Al10 21_655 . 106.33(18)
Al13 Al11 Al10 . 19_655 123.25(19)
CA2B Al11 Al10 5 19_655 106.33(18)
CA2A Al11 Al10 5 19_655 106.33(18)
CA2B Al11 Al10 21_655 19_655 58.40(11)
CA2A Al11 Al10 21_655 19_655 58.40(11)
Al10 Al11 Al10 . 19_655 58.08(17)
Al13 Al11 Ta16 . . 64.08(12)
CA2B Al11 Ta16 5 . 63.99(8)
CA2A Al11 Ta16 5 . 63.99(8)
CA2B Al11 Ta16 21_655 . 125.38(18)
CA2A Al11 Ta16 21_655 . 125.38(18)
Al10 Al11 Ta16 . . 112.94(7)
Al10 Al11 Ta16 19_655 . 170.18(14)
Al13 Al11 Ta16 . 19_655 64.08(12)
CA2B Al11 Ta16 5 19_655 125.38(18)
CA2A Al11 Ta16 5 19_655 125.38(18)
CA2B Al11 Ta16 21_655 19_655 63.99(8)
CA2A Al11 Ta16 21_655 19_655 63.99(8)
Al10 Al11 Ta16 . 19_655 170.18(14)
Al10 Al11 Ta16 19_655 19_655 112.94(7)
Ta16 Al11 Ta16 . 19_655 75.68(12)
Al13 Al11 Ta12 . 5 117.2(2)
CA2B Al11 Ta12 5 5 64.00(11)
CA2A Al11 Ta12 5 5 64.00(11)
CA2B Al11 Ta12 21_655 5 64.00(11)
CA2A Al11 Ta12 21_655 5 64.00(11)
Al10 Al11 Ta12 . 5 110.77(16)
Al10 Al11 Ta12 19_655 5 110.77(16)
Ta16 Al11 Ta12 . 5 67.37(10)
Ta16 Al11 Ta12 19_655 5 67.37(10)
Al13 Al11 Ta13 . . 66.66(10)
CA2B Al11 Ta13 5 . 64.69(7)
CA2A Al11 Ta13 5 . 64.69(7)
CA2B Al11 Ta13 21_655 . 170.95(19)
CA2A Al11 Ta13 21_655 . 170.95(19)
Al10 Al11 Ta13 . . 64.65(9)
Al10 Al11 Ta13 19_655 . 113.59(16)
Ta16 Al11 Ta13 . . 61.75(5)
Ta16 Al11 Ta13 19_655 . 124.99(16)
Ta12 Al11 Ta13 5 . 118.88(9)
Al13 Al11 Ta13 . 3_655 66.66(10)
CA2B Al11 Ta13 5 3_655 170.9(2)
CA2A Al11 Ta13 5 3_655 170.9(2)
CA2B Al11 Ta13 21_655 3_655 64.69(7)
CA2A Al11 Ta13 21_655 3_655 64.69(7)
Al10 Al11 Ta13 . 3_655 113.59(16)
Al10 Al11 Ta13 19_655 3_655 64.66(9)
Ta16 Al11 Ta13 . 3_655 124.99(16)
Ta16 Al11 Ta13 19_655 3_655 61.75(5)
Ta12 Al11 Ta13 5 3_655 118.88(9)
Ta13 Al11 Ta13 . 3_655 117.11(16)
Ta14 Al12 Ta16 . 3 70.83(9)
Ta14 Al12 Ta16 . 20 70.83(9)
Ta16 Al12 Ta16 3 20 141.24(18)
Ta14 Al12 Ta12 . . 139.33(7)
Ta16 Al12 Ta12 3 . 69.07(4)
Ta16 Al12 Ta12 20 . 147.29(16)
Ta14 Al12 Ta12 . 3_665 139.33(7)
Ta16 Al12 Ta12 3 3_665 147.29(16)
Ta16 Al12 Ta12 20 3_665 69.07(4)
Ta12 Al12 Ta12 . 3_665 78.89(13)
Ta14 Al12 CA1A . . 136.92(19)
Ta16 Al12 CA1A 3 . 105.82(9)
Ta16 Al12 CA1A 20 . 105.82(10)
Ta12 Al12 CA1A . . 62.95(10)
Ta12 Al12 CA1A 3_665 . 62.95(10)
Ta14 Al12 Al02 . . 126.2(2)
Ta16 Al12 Al02 3 . 98.93(11)
Ta16 Al12 Al02 20 . 98.93(11)
Ta12 Al12 Al02 . . 55.61(13)
Ta12 Al12 Al02 3_665 . 55.61(13)
CA1A Al12 Al02 . . 96.9(2)
Al11 Al13 CA5B . 3_655 119.72(13)
Al11 Al13 CA5A . 3_655 119.72(13)
CA5B Al13 CA5A 3_655 3_655 0.00(17)
Al11 Al13 CA5A . . 119.72(13)
CA5B Al13 CA5A 3_655 . 115.8(2)
CA5A Al13 CA5A 3_655 . 115.8(2)
Al11 Al13 Al13 . 5_665 118.75(12)
CA5B Al13 Al13 3_655 5_665 108.83(12)
CA5A Al13 Al13 3_655 5_665 108.83(12)
CA5A Al13 Al13 . 5_665 58.38(11)
Al11 Al13 Al13 . 3_655 118.75(13)
CA5B Al13 Al13 3_655 3_655 58.37(11)
CA5A Al13 Al13 3_655 3_655 58.37(11)
CA5A Al13 Al13 . 3_655 108.83(12)
Al13 Al13 Al13 5_665 3_655 60.0
Al11 Al13 Ta16 . . 63.62(13)
CA5B Al13 Ta16 3_655 . 127.78(18)
CA5A Al13 Ta16 3_655 . 127.78(18)
CA5A Al13 Ta16 . . 65.00(9)
Al13 Al13 Ta16 5_665 . 112.33(6)
Al13 Al13 Ta16 3_655 . 172.33(6)
Al11 Al13 Ta16 . 19_655 63.62(13)
CA5B Al13 Ta16 3_655 19_655 65.00(9)
CA5A Al13 Ta16 3_655 19_655 65.00(9)
CA5A Al13 Ta16 . 19_655 127.78(18)
Al13 Al13 Ta16 5_665 19_655 172.32(6)
Al13 Al13 Ta16 3_655 19_655 112.33(6)
Ta16 Al13 Ta16 . 19_655 75.33(12)
Al11 Al13 Ta07 . . 119.2(2)
CA5B Al13 Ta07 3_655 . 65.86(11)
CA5A Al13 Ta07 3_655 . 65.86(11)
CA5A Al13 Ta07 . . 65.86(11)
Al13 Al13 Ta07 5_665 . 113.18(8)
Al13 Al13 Ta07 3_655 . 113.18(8)
Ta16 Al13 Ta07 . . 69.22(10)
Ta16 Al13 Ta07 19_655 . 69.22(10)
Al11 Al13 Ta13 . 3_655 64.03(9)
CA5B Al13 Ta13 3_655 3_655 64.72(8)
CA5A Al13 Ta13 3_655 3_655 64.72(8)
CA5A Al13 Ta13 . 3_655 171.2(2)
Al13 Al13 Ta13 5_665 3_655 112.89(9)
Al13 Al13 Ta13 3_655 3_655 63.49(9)
Ta16 Al13 Ta13 . 3_655 122.25(16)
Ta16 Al13 Ta13 19_655 3_655 60.84(5)
Ta07 Al13 Ta13 . 3_655 120.25(8)
Al11 Al13 Ta13 . . 64.03(9)
CA5B Al13 Ta13 3_655 . 171.2(2)
CA5A Al13 Ta13 3_655 . 171.2(2)
CA5A Al13 Ta13 . . 64.72(8)
Al13 Al13 Ta13 5_665 . 63.49(9)
Al13 Al13 Ta13 3_655 . 112.89(9)
Ta16 Al13 Ta13 . . 60.84(5)
Ta16 Al13 Ta13 19_655 . 122.25(16)
Ta07 Al13 Ta13 . . 120.25(8)
Ta13 Al13 Ta13 3_655 . 113.31(14)
Al02 Al14 Ta16 . 20 109.89(17)
Al02 Al14 Ta16 . 5_665 109.89(17)
Ta16 Al14 Ta16 20 5_665 79.24(13)
Al02 Al14 Ta01 . . 57.99(18)
Ta16 Al14 Ta01 20 . 140.03(7)
Ta16 Al14 Ta01 5_665 . 140.03(7)
Al02 Al14 Al14 . 16_556 117.40(18)
Ta16 Al14 Al14 20 16_556 117.19(9)
Ta16 Al14 Al14 5_665 16_556 117.19(9)
Ta01 Al14 Al14 . 16_556 59.41(10)
Al02 Al14 Al04 . 3_665 85.00(17)
Ta16 Al14 Al04 20 3_665 161.5(2)
Ta16 Al14 Al04 5_665 3_665 85.47(15)
Ta01 Al14 Al04 . 3_665 57.10(17)
Al14 Al14 Al04 16_556 3_665 61.30(10)
Al02 Al14 Al04 . . 85.00(17)
Ta16 Al14 Al04 20 . 85.47(15)
Ta16 Al14 Al04 5_665 . 161.5(2)
Ta01 Al14 Al04 . . 57.10(17)
Al14 Al14 Al04 16_556 . 61.30(10)
Al04 Al14 Al04 3_665 . 107.3(3)
Al02 Al14 Ta07 . 14_666 179.4(2)
Ta16 Al14 Ta07 20 14_666 70.58(11)
Ta16 Al14 Ta07 5_665 14_666 70.58(11)
Ta01 Al14 Ta07 . 14_666 121.37(16)
Al14 Al14 Ta07 16_556 14_666 61.96(9)
Al04 Al14 Ta07 3_665 14_666 94.63(14)
Al04 Al14 Ta07 . 14_666 94.63(14)
Al02 Al14 Ta12 . 3_665 56.88(18)
Ta16 Al14 Ta12 20 3_665 66.86(10)
Ta16 Al14 Ta12 5_665 3_665 66.86(10)
Ta01 Al14 Ta12 . 3_665 114.88(16)
Al14 Al14 Ta12 16_556 3_665 174.28(9)
Al04 Al14 Ta12 3_665 3_665 116.31(11)
Al04 Al14 Ta12 . 3_665 116.31(11)
Ta07 Al14 Ta12 14_666 3_665 123.75(16)
CA2B CA1A CA2A 19 19 0.00(15)
CA2B CA1A CA2A 19 . 111.47(18)
CA2A CA1A CA2A 19 . 111.47(18)
CA2B CA1A Al01 19 . 117.81(12)
CA2A CA1A Al01 19 . 117.81(12)
CA2A CA1A Al01 . . 117.81(12)
CA2B CA1A Al08 19 . 118.18(10)
CA2A CA1A Al08 19 . 118.18(10)
CA2A CA1A Al08 . . 118.18(10)
Al01 CA1A Al08 . . 67.1(2)
CA2B CA1A A09A 19 . 64.74(14)
CA2A CA1A A09A 19 . 64.74(14)
CA2A CA1A A09A . . 64.74(14)
Al01 CA1A A09A . . 173.3(3)
Al08 CA1A A09A . . 106.3(3)
CA2B CA1A Ta10 19 . 174.10(14)
CA2A CA1A Ta10 19 . 174.10(14)
CA2A CA1A Ta10 . . 63.27(7)
Al01 CA1A Ta10 . . 67.95(9)
Al08 CA1A Ta10 . . 64.50(6)
A09A CA1A Ta10 . . 109.70(12)
CA2B CA1A Ta10 19 3_665 63.27(7)
CA2A CA1A Ta10 19 3_665 63.27(7)
CA2A CA1A Ta10 . 3_665 174.10(14)
Al01 CA1A Ta10 . 3_665 67.95(9)
Al08 CA1A Ta10 . 3_665 64.50(6)
A09A CA1A Ta10 . 3_665 109.70(12)
Ta10 CA1A Ta10 . 3_665 121.84(11)
CA2B CA1A Al12 19 . 67.76(10)
CA2A CA1A Al12 19 . 67.76(10)
CA2A CA1A Al12 . . 67.76(10)
Al01 CA1A Al12 . . 98.2(2)
Al08 CA1A Al12 . . 165.24(19)
A09A CA1A Al12 . . 88.5(3)
Ta10 CA1A Al12 . . 111.03(7)
Ta10 CA1A Al12 3_665 . 111.03(7)
CA2B CA1A A09B 19 . 68.1(3)
CA2A CA1A A09B 19 . 68.1(3)
CA2A CA1A A09B . . 68.1(3)
Al01 CA1A A09B . . 165.5(7)
Al08 CA1A A09B . . 98.5(6)
A09A CA1A A09B . . 7.8(5)
Ta10 CA1A A09B . . 106.7(3)
Ta10 CA1A A09B 3_665 . 106.6(3)
Al12 CA1A A09B . . 96.3(6)
CA2B CA1A Ta12 19 3_665 62.63(8)
CA2A CA1A Ta12 19 3_665 62.63(8)
CA2A CA1A Ta12 . 3_665 120.71(12)
Al01 CA1A Ta12 . 3_665 60.65(15)
Al08 CA1A Ta12 . 3_665 113.72(12)
A09A CA1A Ta12 . 3_665 124.2(2)
Ta10 CA1A Ta12 . 3_665 121.87(10)
Ta10 CA1A Ta12 3_665 3_665 60.12(4)
Al12 CA1A Ta12 . 3_665 55.39(8)
A09B CA1A Ta12 . 3_665 129.5(4)
CA1A CA2A CA3B . 3 105.60(14)
CA1A CA2A CA3A . 3 105.60(14)
CA3B CA2A CA3A 3 3 0.00(13)
CA1A CA2A Al10 . 3 122.04(14)
CA3B CA2A Al10 3 3 120.80(15)
CA3A CA2A Al10 3 3 120.80(15)
CA1A CA2A Al11 . 3 123.87(16)
CA3B CA2A Al11 3 3 117.95(15)
CA3A CA2A Al11 3 3 117.95(15)
Al10 CA2A Al11 3 3 62.25(14)
CA1A CA2A A09A . . 61.78(16)
CA3B CA2A A09A 3 . 63.1(2)
CA3A CA2A A09A 3 . 63.1(2)
Al10 CA2A A09A 3 . 109.5(3)
Al11 CA2A A09A 3 . 171.4(3)
CA1A CA2A Ta10 . . 65.07(9)
CA3B CA2A Ta10 3 . 170.44(14)
CA3A CA2A Ta10 3 . 170.44(14)
Al10 CA2A Ta10 3 . 65.81(10)
Al11 CA2A Ta10 3 . 70.81(11)
A09A CA2A Ta10 . . 108.9(2)
CA1A CA2A Ta16 . 3 116.42(12)
CA3B CA2A Ta16 3 3 64.04(9)
CA3A CA2A Ta16 3 3 64.04(9)
Al10 CA2A Ta16 3 3 114.20(13)
Al11 CA2A Ta16 3 3 61.70(11)
A09A CA2A Ta16 . 3 123.2(2)
Ta10 CA2A Ta16 . 3 121.04(10)
CA1A CA2A Ta12 . . 67.12(10)
CA3B CA2A Ta12 3 . 117.51(12)
CA3A CA2A Ta12 3 . 117.51(12)
Al10 CA2A Ta12 3 . 112.41(13)
Al11 CA2A Ta12 3 . 62.27(11)
A09A CA2A Ta12 . . 125.59(19)
Ta10 CA2A Ta12 . . 61.91(6)
Ta16 CA2A Ta12 3 . 66.02(6)
CA1A CA2A Ta11 . 3 115.12(13)
CA3B CA2A Ta11 3 3 64.52(9)
CA3A CA2A Ta11 3 3 64.52(9)
Al10 CA2A Ta11 3 3 64.57(10)
Al11 CA2A Ta11 3 3 114.73(14)
A09A CA2A Ta11 . 3 57.34(17)
Ta10 CA2A Ta11 . 3 116.56(10)
Ta16 CA2A Ta11 3 3 113.90(10)
Ta12 CA2A Ta11 . 3 176.81(12)
CA1A CA2A Ta15 . . 66.93(9)
CA3B CA2A Ta15 3 . 115.95(12)
CA3A CA2A Ta15 3 . 115.95(12)
Al10 CA2A Ta15 3 . 62.71(9)
Al11 CA2A Ta15 3 . 116.48(14)
A09A CA2A Ta15 . . 58.2(2)
Ta10 CA2A Ta15 . . 59.52(6)
Ta16 CA2A Ta15 3 . 176.63(12)
Ta12 CA2A Ta15 . . 116.04(10)
Ta11 CA2A Ta15 3 . 63.88(6)
CA2B CA3A CA2A 5 5 0.00(17)
CA2B CA3A CA4A 5 . 120.51(14)
CA2A CA3A CA4A 5 . 120.51(14)
CA2B CA3A CA3B 5 20 120.23(9)
CA2A CA3A CA3B 5 20 120.23(9)
CA4A CA3A CA3B . 20 59.68(7)
CA2B CA3A CA3A 5 20 120.23(9)
CA2A CA3A CA3A 5 20 120.23(9)
CA4A CA3A CA3A . 20 59.68(7)
CA3B CA3A CA3A 20 20 0.00(12)
CA2B CA3A CA3B 5 21 108.66(9)
CA2A CA3A CA3B 5 21 108.66(9)
CA4A CA3A CA3B . 21 120.78(9)
CA3B CA3A CA3B 20 21 119.9980(10)
CA3A CA3A CA3B 20 21 119.9980(10)
CA2B CA3A CA3A 5 21 108.66(9)
CA2A CA3A CA3A 5 21 108.66(9)
CA4A CA3A CA3A . 21 120.78(9)
CA3B CA3A CA3A 20 21 119.9980(10)
CA3A CA3A CA3A 20 21 119.9980(10)
CA3B CA3A CA3A 21 21 0.0(2)
CA2B CA3A A09A 5 5 63.89(15)
CA2A CA3A A09A 5 5 63.89(15)
CA4A CA3A A09A . 5 169.0(2)
CA3B CA3A A09A 20 5 109.3(2)
CA3A CA3A A09A 20 5 109.3(2)
CA3B CA3A A09A 21 5 63.07(13)
CA3A CA3A A09A 21 5 63.07(13)
CA2B CA3A Ta14 5 5 117.75(12)
CA2A CA3A Ta14 5 5 117.75(12)
CA4A CA3A Ta14 . 5 65.23(8)
CA3B CA3A Ta14 20 5 113.81(6)
CA3A CA3A Ta14 20 5 113.81(6)
CA3B CA3A Ta14 21 5 63.77(5)
CA3A CA3A Ta14 21 5 63.77(5)
A09A CA3A Ta14 5 5 122.98(19)
CA2B CA3A Ta03 5 . 117.82(12)
CA2A CA3A Ta03 5 . 117.82(12)
CA4A CA3A Ta03 . . 112.66(11)
CA3B CA3A Ta03 20 . 63.79(6)
CA3A CA3A Ta03 20 . 63.79(6)
CA3B CA3A Ta03 21 . 63.77(6)
CA3A CA3A Ta03 21 . 63.77(6)
A09A CA3A Ta03 5 . 58.59(18)
Ta14 CA3A Ta03 5 . 111.98(9)
CA2B CA3A Ta16 5 . 64.15(9)
CA2A CA3A Ta16 5 . 64.15(9)
CA4A CA3A Ta16 . . 64.63(8)
CA3B CA3A Ta16 20 . 113.63(6)
CA3A CA3A Ta16 20 . 113.63(6)
CA3B CA3A Ta16 21 . 117.89(6)
CA3A CA3A Ta16 21 . 117.89(6)
A09A CA3A Ta16 5 . 124.02(19)
Ta14 CA3A Ta16 5 . 67.76(6)
Ta03 CA3A Ta16 . . 177.22(11)
CA5A CA4A Al03 . . 108.88(19)
CA5A CA4A CA3A . . 121.77(13)
Al03 CA4A CA3A . . 118.48(16)
CA5A CA4A CA3B . 20 121.77(13)
Al03 CA4A CA3B . 20 118.48(15)
CA3A CA4A CA3B . 20 60.65(14)
CA5A CA4A CA3A . 20 121.77(13)
Al03 CA4A CA3A . 20 118.48(15)
CA3A CA4A CA3A . 20 60.65(14)
CA3B CA4A CA3A 20 20 0.00(14)
CA5A CA4A Al05 . 20 63.64(12)
Al03 CA4A Al05 . 20 65.32(13)
CA3A CA4A Al05 . 20 168.12(12)
CA3B CA4A Al05 20 20 107.48(10)
CA3A CA4A Al05 20 20 107.48(10)
CA5A CA4A Al05 . . 63.64(12)
Al03 CA4A Al05 . . 65.32(13)
CA3A CA4A Al05 . . 107.48(10)
CA3B CA4A Al05 20 . 168.12(12)
CA3A CA4A Al05 20 . 168.12(12)
Al05 CA4A Al05 20 . 84.39(17)
CA5A CA4A Ta16 . 20 65.16(6)
Al03 CA4A Ta16 . 20 118.03(7)
CA3A CA4A Ta16 . 20 113.69(11)
CA3B CA4A Ta16 20 20 63.74(7)
CA3A CA4A Ta16 20 20 63.74(7)
Al05 CA4A Ta16 20 20 57.41(7)
Al05 CA4A Ta16 . 20 125.76(14)
CA5A CA4A Ta16 . . 65.16(6)
Al03 CA4A Ta16 . . 118.03(7)
CA3A CA4A Ta16 . . 63.74(7)
CA3B CA4A Ta16 20 . 113.69(11)
CA3A CA4A Ta16 20 . 113.69(11)
Al05 CA4A Ta16 20 . 125.76(14)
Al05 CA4A Ta16 . . 57.42(7)
Ta16 CA4A Ta16 20 . 113.44(10)
CA5A CA4A Ta14 . 5 117.31(7)
Al03 CA4A Ta14 . 5 63.69(7)
CA3A CA4A Ta14 . 5 63.34(7)
CA3B CA4A Ta14 20 5 113.06(11)
CA3A CA4A Ta14 20 5 113.06(11)
Al05 CA4A Ta14 20 5 125.29(12)
Al05 CA4A Ta14 . 5 57.32(10)
Ta16 CA4A Ta14 20 5 176.74(11)
Ta16 CA4A Ta14 . 5 66.868(13)
CA4A CA5A CA5B . 16_556 107.30(11)
CA4A CA5A CA5A . 16_556 107.30(11)
CA5B CA5A CA5A 16_556 16_556 0.0(3)
CA4A CA5A Al13 . 5_665 119.39(16)
CA5B CA5A Al13 16_556 5_665 121.23(12)
CA5A CA5A Al13 16_556 5_665 121.23(12)
CA4A CA5A Al13 . . 119.39(16)
CA5B CA5A Al13 16_556 . 121.23(12)
CA5A CA5A Al13 16_556 . 121.23(12)
Al13 CA5A Al13 5_665 . 63.2(2)
CA4A CA5A Ta02 . . 170.40(17)
CA5B CA5A Ta02 16_556 . 63.10(8)
CA5A CA5A Ta02 16_556 . 63.10(8)
Al13 CA5A Ta02 5_665 . 68.42(13)
Al13 CA5A Ta02 . . 68.42(13)
CA4A CA5A Al05 . 20 65.26(12)
CA5B CA5A Al05 16_556 20 63.29(8)
CA5A CA5A Al05 16_556 20 63.29(8)
Al13 CA5A Al05 5_665 20 105.48(14)
Al13 CA5A Al05 . 20 168.72(17)
Ta02 CA5A Al05 . 20 108.20(12)
CA4A CA5A Al05 . . 65.26(12)
CA5B CA5A Al05 16_556 . 63.29(8)
CA5A CA5A Al05 16_556 . 63.29(8)
Al13 CA5A Al05 5_665 . 168.72(17)
Al13 CA5A Al05 . . 105.47(14)
Ta02 CA5A Al05 . . 108.20(12)
Al05 CA5A Al05 20 . 85.8(2)
CA4A CA5A Ta16 . 20 64.66(8)
CA5B CA5A Ta16 16_556 20 117.58(7)
CA5A CA5A Ta16 16_556 20 117.58(7)
Al13 CA5A Ta16 5_665 20 61.89(11)
Al13 CA5A Ta16 . 20 113.70(16)
Ta02 CA5A Ta16 . 20 118.73(8)
Al05 CA5A Ta16 20 20 57.69(7)
Al05 CA5A Ta16 . 20 126.80(16)
CA4A CA5A Ta16 . . 64.66(8)
CA5B CA5A Ta16 16_556 . 117.58(7)
CA5A CA5A Ta16 16_556 . 117.58(7)
Al13 CA5A Ta16 5_665 . 113.70(16)
Al13 CA5A Ta16 . . 61.89(11)
Ta02 CA5A Ta16 . . 118.73(8)
Al05 CA5A Ta16 20 . 126.80(17)
Al05 CA5A Ta16 . . 57.69(7)
Ta16 CA5A Ta16 20 . 112.72(13)
CA4A CA5A Ta07 . 14_666 117.81(8)
CA5B CA5A Ta07 16_556 14_666 64.87(7)
CA5A CA5A Ta07 16_556 14_666 64.87(7)
Al13 CA5A Ta07 5_665 14_666 62.81(11)
Al13 CA5A Ta07 . 14_666 114.57(16)
Ta02 CA5A Ta07 . 14_666 59.34(7)
Al05 CA5A Ta07 20 14_666 56.54(10)
Al05 CA5A Ta07 . 14_666 125.58(14)
Ta16 CA5A Ta07 20 14_666 67.175(16)
Ta16 CA5A Ta07 . 14_666 176.28(15)

loop_
_geom_bond_atom_site_label_1
_geom_bond_atom_site_label_2
_geom_bond_site_symmetry_2
_geom_bond_distance
Ta01 Al02 14_566 2.588(8)
Ta01 Al02 . 2.588(8)
Ta01 Al04 14_566 2.671(9)
Ta01 Al04 3_665 2.671(9)
Ta01 Al04 . 2.672(9)
Ta01 Al14 16_556 2.710(5)
Ta01 Al14 18_666 2.710(5)
Ta01 Al14 5_565 2.710(5)
Ta01 Al14 14_566 2.710(5)
Ta01 Al14 3_665 2.710(5)
Ta01 Al14 . 2.710(5)
Ta02 CA5A . 2.811(4)
Ta02 CA5B 18_656 2.811(4)
Ta02 CA5B 3_655 2.811(4)
Ta02 CA5A 18_656 2.811(4)
Ta02 CA5A 3_655 2.811(4)
Ta02 CA5B 14_666 2.811(4)
Ta02 CA5A 14_666 2.811(4)
Ta02 CA5B 16_556 2.811(4)
Ta02 CA5A 16_556 2.811(4)
Ta02 CA5B 5_665 2.811(4)
Ta02 CA5A 5_665 2.811(4)
Ta03 T09B . 2.728(4)
Ta03 T09B 5 2.728(4)
Ta03 T09B 3 2.728(4)
Ta03 A09A . 2.775(7)
Ta03 A09A 3 2.775(7)
Ta03 A09A 5 2.775(7)
Ta03 T09A . 2.781(10)
Ta03 T09A 5 2.781(10)
Ta03 T09A 3 2.781(10)
Ta03 A09B 3 2.82(2)
Ta03 A09B 5 2.82(2)
Ta03 A09B . 2.82(2)
Ta04 Al03 3 2.897(4)
Ta04 Al03 14_556 2.897(4)
Ta04 Al03 . 2.897(4)
Ta04 Ta14 . 2.9593(8)
Ta04 Ta14 3 2.9593(8)
Ta04 Ta14 5 2.9593(8)
Ta04 CA3A . 2.969(3)
Ta04 CA3B 21 2.969(3)
Ta04 CA3A 21 2.969(3)
Ta04 CA3B 5 2.969(3)
Ta05 Ta08 . 2.8704(8)
Ta05 Ta08 3_655 2.8704(8)
Ta05 Ta08 5_665 2.8704(8)
Ta05 Al10 3_655 2.942(3)
Ta05 Al10 19_655 2.942(3)
Ta05 Al10 21_665 2.942(3)
Ta05 Al10 5_665 2.942(3)
Ta05 Al10 20 2.942(3)
Ta05 Al10 . 2.942(3)
Ta05 Ta06 . 3.0473(15)
Ta05 Al08 17_655 3.049(5)
Ta05 Al08 15 3.049(5)
Ta06 Al11 5_665 2.991(5)
Ta06 Al11 . 2.991(5)
Ta06 Al11 3_655 2.991(5)
Ta06 Al10 . 3.058(3)
Ta06 Al10 19_655 3.059(3)
Ta06 Al10 3_655 3.059(3)
Ta06 Al10 21_665 3.059(3)
Ta06 Al10 20 3.059(3)
Ta06 Al10 5_665 3.059(3)
Ta06 Ta13 . 3.0732(8)
Ta06 Ta13 3_655 3.0732(8)
Ta07 Al05 . 2.763(5)
Ta07 Al05 19_655 2.763(5)
Ta07 Al13 16_556 2.920(5)
Ta07 Al13 . 2.920(5)
Ta07 Al14 3_655 2.934(5)
Ta07 Al14 18_656 2.934(5)
Ta07 CA5A . 2.996(2)
Ta07 CA5B 16_556 2.996(2)
Ta07 CA5A 16_556 2.996(2)
Ta07 CA5B 18_656 2.996(2)
Ta08 Ta08 13_655 2.5834(12)
Ta08 Al10 19_655 2.802(3)
Ta08 Al10 . 2.802(3)
Ta08 Al08 17_655 2.809(3)
Ta08 Al08 15 2.809(3)
Ta08 A07A . 2.967(4)
Ta08 A07A 3_655 2.968(4)
Ta08 Ta10 17_655 3.0152(9)
Ta08 Ta10 5 3.0930(9)
Ta08 Ta15 5 3.2530(7)
Ta08 Ta15 21_655 3.2530(7)
T09A T09B 3 0.97(4)
T09A T09B 5 0.97(4)
T09A T09A 3 1.22(5)
T09A T09A 5 1.22(5)
T09A A06A . 1.99(2)
T09A A06B . 2.05(2)
T09A A06B 20 2.05(2)
T09A A09B . 2.38(3)
T09A A09B 5 2.38(3)
T09A A06B 17 2.541(19)
T09A A06B 7 2.541(19)
T09A Ta11 . 2.69(3)
T09B T09B 5 0.70(3)
T09B T09B 3 0.70(3)
T09B T09A 5 0.97(4)
T09B T09A 3 0.97(4)
T09B A06A . 2.227(15)
T09B A06B . 2.247(19)
T09B A06B 20 2.247(19)
T09B A09B . 2.46(3)
T09B A09B 5 2.46(3)
T09B A06B 21 2.646(17)
T09B A06B 3 2.646(17)
T09B A06B 7 2.655(17)
Ta10 CA2B 20_565 2.854(3)
Ta10 CA2A 20_565 2.854(3)
Ta10 CA2A . 2.854(3)
Ta10 Ta15 . 2.8736(6)
Ta10 Ta15 20_565 2.8737(6)
Ta10 CA1B 5_565 2.8977(16)
Ta10 CA1A 5_565 2.8977(16)
Ta10 CA1A . 2.8977(16)
Ta10 Al08 5_565 2.916(2)
Ta10 Al08 . 2.916(2)
Ta11 A09B 5 2.716(7)
Ta11 A09B . 2.716(7)
Ta11 A09A 5 2.755(3)
Ta11 A09A . 2.755(3)
Ta11 A07B . 2.76(4)
Ta11 A06A . 2.851(8)
Ta11 CA3B 20 2.918(3)
Ta11 CA3A 20 2.918(3)
Ta11 CA3A . 2.918(3)
Ta11 CA2B 5 2.919(3)
Ta12 Al02 . 2.689(5)
Ta12 Al12 . 2.775(4)
Ta12 Al12 5_565 2.775(4)
Ta12 Al01 . 2.824(6)
Ta12 Al11 3 2.851(5)
Ta12 CA2A . 2.895(3)
Ta12 CA2B 20_565 2.895(3)
Ta12 CA2A 20_565 2.895(3)
Ta12 Al14 5_565 2.981(4)
Ta13 Al11 5_665 2.948(3)
Ta13 Al11 . 2.948(2)
Ta13 Ta16 . 2.9596(6)
Ta13 Ta16 20 2.9597(6)
Ta13 CA4A . 2.977(3)
Ta13 CA2B 5 2.981(3)
Ta13 CA2A 5 2.981(3)
Ta13 CA2B 19 2.981(3)
Ta13 CA2A 19 2.981(3)
Ta13 CA3A . 2.991(3)
Ta14 Al12 . 2.753(5)
Ta14 Al05 3 2.774(4)
Ta14 Al05 20 2.774(4)
Ta14 Al04 . 2.789(8)
Ta14 CA3B 20 2.869(3)
Ta14 CA3A 20 2.869(3)
Ta14 CA3B 3 2.869(3)
Ta14 CA3A 3 2.869(3)
Ta14 Al03 3 2.8708(6)
Ta14 Al03 . 2.8708(6)
Ta14 CA4A . 2.9148(17)
Ta15 A06B 3 2.565(16)
Ta15 A07B 17 2.64(3)
Ta15 A09B . 2.643(17)
Ta15 A07B 3 2.684(14)
Ta15 A06B 9 2.689(16)
Ta15 A09A . 2.802(7)
Ta15 A07A 3 2.877(3)
Ta15 Al10 3 2.881(3)
Ta15 A07A 17 2.901(4)
Ta15 Al08 . 2.902(4)
Ta15 A06A 3 2.921(4)
Ta16 Al14 3_655 2.708(4)
Ta16 Al05 . 2.7671(16)
Ta16 Al12 5 2.7679(16)
Ta16 Al11 . 2.815(4)
Ta16 Al13 . 2.826(4)
Ta16 CA3A . 2.871(3)
Ta16 CA2B 5 2.873(3)
Ta16 CA2A 5 2.873(3)
Ta16 CA4A . 2.8922(17)
Ta16 CA5A . 2.904(2)
Al01 CA1B 5_565 2.531(3)
Al01 CA1A 5_565 2.531(3)
Al01 CA1A . 2.531(3)
Al01 CA1B 3_665 2.531(3)
Al01 CA1A 3_665 2.531(3)
Al01 Al08 5_565 2.800(8)
Al01 Al08 3_665 2.800(8)
Al01 Al08 . 2.800(8)
Al01 Ta12 5_565 2.824(6)
Al01 Ta12 3_665 2.824(6)
Al02 Al14 . 2.628(6)
Al02 Al14 3_665 2.628(6)
Al02 Al14 5_565 2.628(6)
Al02 Ta12 5_565 2.689(5)
Al02 Ta12 3_665 2.689(5)
Al02 Al12 5_565 2.977(5)
Al02 Al12 . 2.977(5)
Al02 Al12 3_665 2.977(5)
Al03 CA4B 16_556 2.481(5)
Al03 CA4A 16_556 2.481(5)
Al03 CA4A . 2.481(5)
Al03 Al03 14_556 2.568(12)
Al03 Al03 3 2.568(12)
Al03 Ta14 5 2.8707(6)
Al03 Ta14 14_556 2.8707(6)
Al03 Ta14 16_556 2.8707(6)
Al03 Ta04 14_556 2.898(4)
Al04 Al05 3 2.743(7)
Al04 Al05 20 2.743(7)
Al04 Ta14 16_556 2.789(8)
Al04 Al14 16_556 2.872(5)
Al04 Al14 . 2.872(5)
Al04 Al14 14_566 2.872(5)
Al04 Al14 5_565 2.872(5)
Al05 Al04 14_556 2.743(7)
Al05 Ta16 16_556 2.7669(16)
Al05 Ta14 5 2.774(4)
Al05 Ta14 14_556 2.774(4)
Al05 CA5A . 2.830(5)
Al05 CA5B 16_556 2.830(5)
Al05 CA5A 16_556 2.830(5)
Al05 CA4A . 2.868(4)
A06A A06B . 0.756(16)
A06A A06B 20 0.756(16)
A06A A07B . 1.67(4)
A06A A06B 7 1.674(17)
A06A A06B 17 1.674(17)
A06A A06A 15 2.407(9)
A06A A06A 17 2.407(9)
A06A A07A . 2.432(10)
A06A T09B 5 2.775(12)
A06A T09B 3 2.775(12)
A06B A06B 7 0.94(3)
A06B A06B 20 1.38(3)
A06B A06A 15 1.674(17)
A06B A07B . 2.06(5)
A06B A06B 15 2.171(17)
A06B A06B 17 2.171(17)
A06B T09A 15 2.541(19)
A06B Ta15 5 2.565(16)
A06B T09B 5 2.646(17)
A07A A07B . 0.77(4)
A07A Al08 15 2.498(7)
A07A Al10 20 2.589(6)
A07A Al10 . 2.589(6)
A07A A06B 20 2.798(17)
A07A Ta15 5 2.877(3)
A07A Ta15 19 2.877(3)
A07A Ta15 9 2.901(4)
A07A Ta15 15 2.901(4)
A07B A06B 20 2.06(4)
A07B Ta15 9 2.64(3)
A07B Ta15 15 2.64(3)
A07B Ta15 19 2.684(14)
A07B Ta15 5 2.684(14)
A07B A06B 7 2.83(4)
A07B A06B 17 2.83(4)
A07B Al08 15 2.90(4)
Al08 A07A 17 2.498(7)
Al08 CA1A . 2.537(5)
Al08 Al08 5_565 2.757(8)
Al08 Al08 3_665 2.757(8)
Al08 Ta08 15_565 2.809(3)
Al08 Ta08 17 2.809(3)
Al08 A07B 17 2.90(4)
Al08 Ta15 19 2.902(4)
A09A CA1A . 2.748(10)
A09A T09A 3 2.752(14)
A09A Ta11 3 2.755(3)
A09A CA3B 20 2.801(11)
A09A CA3A 20 2.801(11)
A09A CA3B 3 2.801(11)
A09A CA3A 3 2.801(11)
A09B T09A 3 2.38(3)
A09B T09B 3 2.46(3)
A09B Ta15 19 2.643(17)
A09B Ta11 3 2.716(7)
A09B T09B 5 2.99(3)
A09B CA1A . 2.99(3)
Al10 CA2B 5 2.571(4)
Al10 CA2A 5 2.571(4)
Al10 Al10 20 2.572(7)
Al10 Al10 19_655 2.594(7)
Al10 Al11 . 2.671(5)
Al10 Ta15 5 2.881(3)
Al10 Ta10 5 2.957(3)
Al11 Al13 . 2.486(6)
Al11 CA2B 5 2.597(4)
Al11 CA2A 5 2.597(4)
Al11 CA2B 21_655 2.597(4)
Al11 CA2A 21_655 2.597(4)
Al11 Al10 19_655 2.671(5)
Al11 Ta16 19_655 2.815(4)
Al11 Ta12 5 2.851(5)
Al11 Ta13 3_655 2.948(3)
Al12 Ta16 3 2.7679(16)
Al12 Ta16 20 2.7679(16)
Al12 Ta12 3_665 2.775(4)
Al12 CA1A . 2.968(5)
Al13 CA5B 3_655 2.563(4)
Al13 CA5A 3_655 2.563(4)
Al13 CA5A . 2.563(4)
Al13 Al13 5_665 2.688(8)
Al13 Al13 3_655 2.688(8)
Al13 Ta16 19_655 2.826(4)
Al13 Ta13 3_655 3.011(3)
Al14 Ta16 20 2.708(4)
Al14 Ta16 5_665 2.708(4)
Al14 Al14 16_556 2.758(9)
Al14 Al04 3_665 2.872(6)
Al14 Ta07 14_666 2.934(5)
Al14 Ta12 3_665 2.981(4)
CA1A CA2B 19 2.506(3)
CA1A CA2A 19 2.506(3)
CA1A CA2A . 2.507(3)
CA1A Ta10 3_665 2.8978(16)
CA1A Ta12 3_665 3.003(3)
CA2A CA3B 3 2.509(4)
CA2A CA3A 3 2.509(4)
CA2A Al10 3 2.571(4)
CA2A Al11 3 2.597(4)
CA2A Ta16 3 2.874(3)
CA2A Ta11 3 2.919(3)
CA3A CA2B 5 2.510(4)
CA3A CA2A 5 2.510(4)
CA3A CA4A . 2.510(4)
CA3A CA3B 20 2.534(6)
CA3A CA3A 20 2.534(6)
CA3A CA3B 21 2.537(6)
CA3A CA3A 21 2.537(6)
CA3A A09A 5 2.801(11)
CA3A Ta14 5 2.869(3)
CA4A CA5A . 2.458(5)
CA4A CA3B 20 2.510(4)
CA4A CA3A 20 2.510(4)
CA4A Al05 20 2.868(4)
CA4A Ta16 20 2.8921(17)
CA4A Ta14 5 2.9148(17)
CA5A CA5B 16_556 2.544(7)
CA5A CA5A 16_556 2.544(7)
CA5A Al13 5_665 2.563(4)
CA5A Al05 20 2.830(5)
CA5A Ta16 20 2.904(2)
CA5A Ta07 14_666 2.996(2)
